data_7709307
loop_
_publ_author_name
'Paul, Sukanya'
'Maity, Suvendu'
'Halder, Satyajit'
'Dutta, Basudeb'
'Jana, Srikanta'
'Jana, Kuladip'
'Sinha, Chittaranjan'

_publ_section_title
;
 Idiosyncatic recognition of Zn<sup>2+</sup> and CN<sup>-</sup> using
 pyrazolyl-hydroxy-coumarin scaffold and live cell imaging: depiction of
 luminescent Zn(II)-metallocryptand.
;
_journal_issue 8
_journal_name_full 'Dalton transactions (Cambridge, England : 2003)'
_journal_page_first 3198
_journal_page_last 3212
_journal_paper_doi 10.1039/d1dt03654h
_journal_volume 51
_journal_year 2022
_chemical_formula_moiety '2(C122.889 H84.334 N18 O19.889 S0.787 Zn6)'
_chemical_formula_sum 'C245.78 H168.66 N36 O39.78 S1.57 Zn12'
_chemical_formula_weight 5097.43
_space_group_crystal_system triclinic
_space_group_IT_number 2
_space_group_name_Hall '-P 1'
_space_group_name_H-M_alt 'P -1'
_atom_sites_solution_hydrogens geom
_audit_creation_date 2021-12-05
_audit_creation_method
;
Olex2 1.5
(compiled 2021.11.18 svn.ra9532c28 for OlexSys, GUI svn.r6429)
;
_audit_update_record
;
2021-12-06 deposited with the CCDC.	2022-01-17 downloaded from the CCDC.
;
_cell_angle_alpha 97.163(2)
_cell_angle_beta 100.276(2)
_cell_angle_gamma 106.205(2)
_cell_formula_units_Z 1
_cell_length_a 17.5384(14)
_cell_length_b 17.6613(12)
_cell_length_c 24.5865(16)
_cell_measurement_reflns_used 9897
_cell_measurement_temperature 100.4
_cell_measurement_theta_max 25.06
_cell_measurement_theta_min 2.36
_cell_volume 7072.1(9)
_computing_cell_refinement 'SAINT V8.38A (Bruker, 2018)'
_computing_data_reduction 'SAINT V8.38A (Bruker, 2018)'
_computing_molecular_graphics 'Olex2 1.5 (Dolomanov et al., 2009)'
_computing_publication_material 'Olex2 1.5 (Dolomanov et al., 2009)'
_computing_structure_refinement 'XL  (Sheldrick, 2008)'
_computing_structure_solution 'olex2.solve 1.5-alpha (Bourhis et al., 2015)'
_diffrn_ambient_temperature 100.4
_diffrn_measured_fraction_theta_full 0.996
_diffrn_measured_fraction_theta_max 0.994
_diffrn_measurement_device_type 'Bruker APEX-II CCD'
_diffrn_measurement_method '\f and \w scans'
_diffrn_radiation_type MoK\a
_diffrn_radiation_wavelength 0.71073
_diffrn_reflns_av_R_equivalents 0.0873
_diffrn_reflns_av_unetI/netI 0.1195
_diffrn_reflns_Laue_measured_fraction_full 0.996
_diffrn_reflns_Laue_measured_fraction_max 0.994
_diffrn_reflns_limit_h_max 21
_diffrn_reflns_limit_h_min -21
_diffrn_reflns_limit_k_max 21
_diffrn_reflns_limit_k_min -21
_diffrn_reflns_limit_l_max 29
_diffrn_reflns_limit_l_min -29
_diffrn_reflns_number 69849
_diffrn_reflns_point_group_measured_fraction_full 0.996
_diffrn_reflns_point_group_measured_fraction_max 0.994
_diffrn_reflns_theta_full 25.242
_diffrn_reflns_theta_max 25.495
_diffrn_reflns_theta_min 2.276
_exptl_absorpt_coefficient_mu 1.076
_exptl_absorpt_correction_T_max 0.7455
_exptl_absorpt_correction_T_min 0.6064
_exptl_absorpt_correction_type none
_exptl_absorpt_process_details
;
SADABS-2016/2 (Bruker,2016/2) was used for absorption correction.
wR2(int) was 0.0857 before and 0.0683 after correction.
The Ratio of minimum to maximum transmission is 0.8134.
The \l/2 correction factor is Not present.
;
_exptl_crystal_colour yellow
_exptl_crystal_colour_primary yellow
_exptl_crystal_density_diffrn 1.197
_exptl_crystal_description prism
_exptl_crystal_F_000 2599
_exptl_crystal_size_max 0.27
_exptl_crystal_size_mid 0.09
_exptl_crystal_size_min 0.05
_refine_diff_density_max 1.537
_refine_diff_density_min -0.675
_refine_diff_density_rms 0.086
_refine_ls_extinction_method none
_refine_ls_goodness_of_fit_ref 1.043
_refine_ls_hydrogen_treatment mixed
_refine_ls_matrix_type full
_refine_ls_number_parameters 1546
_refine_ls_number_reflns 26162
_refine_ls_number_restraints 51
_refine_ls_restrained_S_all 1.048
_refine_ls_R_factor_all 0.1108
_refine_ls_R_factor_gt 0.0612
_refine_ls_shift/su_max 0.026
_refine_ls_shift/su_mean 0.004
_refine_ls_structure_factor_coef Fsqd
_refine_ls_weighting_details 'w=1/[\s^2^(Fo^2^)+(0.0683P)^2^] where P=(Fo^2^+2Fc^2^)/3'
_refine_ls_weighting_scheme calc
_refine_ls_wR_factor_gt 0.1451
_refine_ls_wR_factor_ref 0.1656
_reflns_Friedel_coverage 0.000
_reflns_number_gt 15187
_reflns_number_total 26162
_reflns_threshold_expression 'I > 2\s(I)'
_cod_data_source_file d1dt03654h2.cif
_cod_data_source_block zn6abc_a
_cod_depositor_comments 'Adding full bibliography for 7709306--7709307.cif.'
_cod_database_code 7709307
_shelx_shelxl_version_number 2016/6
_shelx_space_group_comment
;
The symmetry employed for this shelxl refinement is uniquely defined
by the following loop, which should always be used as a source of
symmetry information in preference to the above space-group names.
They are only intended as comments.
;
_olex2_refinement_description
;
1. Fixed Uiso
 At 1.2 times of:
  All C(H) groups
 At 1.5 times of:
  All C(H,H,H) groups
2. Uiso/Uaniso restraints and constraints
O19: within 2A with sigma of 0.04 and sigma for terminal atoms of 0.08 within 2A
Uanis(O20) \\sim Ueq: with sigma of 0.001 and sigma for terminal atoms of 0.002
Uanis(C050) \\sim Ueq, Uanis(S1) \\sim Ueq: with sigma of 0.001 and sigma for
terminal atoms of 0.002
Uanis(C0) \\sim Ueq: with sigma of 0.001 and sigma for terminal atoms of 0.002
Uanis(C10) \\sim Ueq: with sigma of 0.001 and sigma for terminal atoms of 0.002
Uanis(O17) \\sim Ueq: with sigma of 0.001 and sigma for terminal atoms of 0.002
Uanis(C121) \\sim Ueq, Uanis(O19) \\sim Ueq: with sigma of 0.001 and sigma for
terminal atoms of 0.002
3. Rigid body (RIGU) restrains
 O20
 with sigma for 1-2 distances of 0.004 and sigma for 1-3 distances of 0.004
 O19
 with sigma for 1-2 distances of 0.004 and sigma for 1-3 distances of 0.004
 C050, S1
 with sigma for 1-2 distances of 0.004 and sigma for 1-3 distances of 0.004
4. Others
 Sof(O20)=Sof(C0)=Sof(H0A)=Sof(H0B)=Sof(H0C)=Sof(C04K)=1-FVAR(1)
 Sof(S1)=Sof(C050)=Sof(H05A)=Sof(H05B)=Sof(H05C)=Sof(H04A)=Sof(H04B)=Sof(H04C)=
 FVAR(1)
5.a Aromatic/amide H refined with riding coordinates:
 C31(H31), C61(H61), C101(H101), C33(H33), C11(H11), C50(H50), C90(H90),
 C40(H40), C13(H13), C113(H113), C48(H48), C79(H79), C88(H88), C64(H64),
 C44(H44), C23(H23), C65(H65), C83(H83), C53(H53), C94(H94), C36(H36), C24(H24),
  C93(H93), C84(H84), C27(H27), C42(H42), C45(H45), C69(H69), C39(H39),
 C54(H54), C16(H16), C47(H47), C2(H2), C20(H20), C58(H58), C87(H87), C116(H116),
  C38(H38), C85(H85), C3(H3), C46(H46), C109(H109), C105(H105), C98(H98),
 C86(H86), C8(H8), C19(H19), C37(H37), C117(H117), C104(H104), C17(H17),
 C18(H18), C74(H74), C118(H118), C78(H78), C120(H120), C119(H119), C75(H75),
 C77(H77), C76(H76)
5.b Idealised Me refined as rotating group:
 C71(H71A,H71B,H71C), C30(H30A,H30B,H30C), C60(H60A,H60B,H60C), C100(H10A,H10B,
 H10C), C111(H11A,H11B,H11C), C10(H10D,H10E,H10F), C050(H05A,H05B,H05C), C0(H0A,
 H0B,H0C), C04K(H04A,H04B,H04C), C121(H12A,H12B,H12C)
;
_smtbx_masks_void_probe_radius 1.2
_smtbx_masks_void_truncation_radius 1.2
_olex2_submission_special_instructions 'No special instructions were received'

loop_
_space_group_symop_operation_xyz
'x, y, z'
'-x, -y, -z'

loop_
_atom_site_label
_atom_site_type_symbol
_atom_site_fract_x
_atom_site_fract_y
_atom_site_fract_z
_atom_site_U_iso_or_equiv
_atom_site_adp_type
_atom_site_occupancy
_atom_site_site_symmetry_order
_atom_site_calc_flag
_atom_site_refinement_flags_posn
_atom_site_refinement_flags_adp
_atom_site_refinement_flags_occupancy
_atom_site_disorder_assembly
_atom_site_disorder_group
Zn1 Zn 0.20501(4) 0.62591(3) 0.37850(2) 0.03199(16) Uani 1 1 d . . . . .
Zn2 Zn 0.21491(4) 0.83799(3) 0.31661(2) 0.03160(16) Uani 1 1 d . . . . .
Zn6 Zn 0.37801(4) 0.57140(3) 0.35914(2) 0.03164(16) Uani 1 1 d . . . . .
Zn3 Zn 0.18158(4) 0.77359(4) 0.17732(2) 0.03570(16) Uani 1 1 d . . . . .
Zn5 Zn 0.35061(4) 0.50577(3) 0.18566(3) 0.03483(16) Uani 1 1 d . . . . .
Zn4 Zn 0.37714(4) 0.68563(3) 0.14308(2) 0.03416(16) Uani 1 1 d . . . . .
S1 S 0.3880(8) 0.4909(10) 0.0615(6) 0.030(5) Uani 0.111(7) 1 d . U P A 1
O7 O 0.4069(2) 0.5036(2) 0.41019(14) 0.0353(9) Uani 1 1 d . . . . .
O1 O 0.1885(2) 0.6220(2) 0.45386(15) 0.0410(9) Uani 1 1 d . . . . .
O12 O 0.3933(2) 0.6933(2) 0.06750(15) 0.0452(10) Uani 1 1 d . . . . .
O6 O 0.1617(2) 0.9020(2) 0.36028(14) 0.0416(9) Uani 1 1 d . . . . .
O8 O 0.6065(2) 0.4272(2) 0.32838(14) 0.0363(9) Uani 1 1 d . . . . .
N17 N 0.3874(2) 0.6827(2) 0.39283(16) 0.0278(9) Uani 1 1 d . . . . .
O18 O 0.4003(2) 0.4228(2) 0.16523(14) 0.0412(9) Uani 1 1 d . . . . .
O4 O 0.2426(2) 0.8741(2) 0.54985(14) 0.0381(9) Uani 1 1 d . . . . .
N18 N 0.3149(2) 0.7008(2) 0.38452(16) 0.0273(9) Uani 1 1 d . . . . .
O14 O 0.1979(2) 0.7302(2) -0.04580(14) 0.0436(10) Uani 1 1 d . . . . .
N1 N 0.1401(2) 0.7276(2) 0.27725(16) 0.0302(10) Uani 1 1 d . . . . .
N2 N 0.1074(3) 0.7124(2) 0.22017(16) 0.0345(10) Uani 1 1 d . . . . .
N8 N 0.4278(3) 0.6103(2) 0.23270(16) 0.0318(10) Uani 1 1 d . . . . .
N6 N 0.1888(3) 0.6949(2) 0.10984(16) 0.0326(10) Uani 1 1 d . . . . .
N9 N 0.4654(2) 0.5659(2) 0.31784(16) 0.0296(10) Uani 1 1 d . . . . .
O2 O -0.0061(2) 0.7636(2) 0.45659(17) 0.0482(10) Uani 1 1 d . . . . .
O16 O 0.3790(3) 0.2723(2) 0.31180(16) 0.0512(11) Uani 1 1 d . . . . .
N5 N 0.3711(2) 0.8027(2) 0.15408(16) 0.0316(10) Uani 1 1 d . . . . .
O11 O 0.3886(3) 0.9553(2) 0.04878(15) 0.0491(11) Uani 1 1 d . . . . .
N12 N 0.1957(3) 0.5247(2) 0.32975(17) 0.0306(10) Uani 1 1 d . . . . .
O13 O 0.1574(2) 0.8451(2) 0.12744(15) 0.0483(10) Uani 1 1 d . . . . .
N13 N 0.1135(2) 0.6719(2) 0.35753(16) 0.0265(9) Uani 1 1 d . . . . .
N3 N 0.2952(3) 0.8190(2) 0.22516(16) 0.0313(10) Uani 1 1 d . . . . .
N10 N 0.3038(3) 0.4379(2) 0.24462(17) 0.0338(10) Uani 1 1 d . . . . .
N4 N 0.3091(3) 0.8646(2) 0.27779(16) 0.0330(10) Uani 1 1 d . . . . .
N11 N 0.2660(3) 0.5201(2) 0.31260(17) 0.0318(10) Uani 1 1 d . . . . .
N14 N 0.2669(3) 0.6103(2) 0.14124(16) 0.0333(10) Uani 1 1 d . . . . .
N15 N 0.2530(3) 0.5304(2) 0.14455(16) 0.0328(10) Uani 1 1 d . . . . .
O5 O 0.2802(3) 0.8535(3) 0.63619(16) 0.0582(12) Uani 1 1 d . . . . .
N7 N 0.4561(3) 0.6761(2) 0.20842(17) 0.0319(10) Uani 1 1 d . . . . .
N16 N 0.2731(3) 0.8190(2) 0.39493(17) 0.0314(10) Uani 1 1 d . . . . .
O20 O 0.4088(2) 0.5567(2) 0.11297(16) 0.0352(12) Uani 0.889(7) 1 d . U P . .
O9 O 0.6895(2) 0.3889(2) 0.28252(17) 0.0523(11) Uani 1 1 d . . . . .
O15 O 0.2161(3) 0.6722(3) -0.12480(16) 0.0610(12) Uani 1 1 d . . . . .
C12 C 0.0889(3) 0.6751(3) 0.2992(2) 0.0291(12) Uani 1 1 d . . . . .
C31 C 0.2623(3) 0.8445(3) 0.4441(2) 0.0282(12) Uani 1 1 d . . . . .
H31 H 0.294199 0.833048 0.475696 0.034 Uiso 1 1 calc R U . . .
C34 C 0.4498(3) 0.7524(3) 0.40972(19) 0.0300(12) Uani 1 1 d . . . . .
C21 C 0.2069(3) 0.8882(3) 0.4556(2) 0.0280(12) Uani 1 1 d . . . . .
C32 C 0.3355(3) 0.7814(3) 0.39748(19) 0.0283(12) Uani 1 1 d . . . . .
C80 C 0.4829(3) 0.6209(3) 0.2812(2) 0.0290(12) Uani 1 1 d . . . . .
C61 C 0.5146(3) 0.5246(3) 0.32893(19) 0.0292(12) Uani 1 1 d . . . . .
H61 H 0.557223 0.530323 0.309276 0.035 Uiso 1 1 calc R U . . .
C101 C 0.1853(3) 0.7099(3) 0.0591(2) 0.0314(12) Uani 1 1 d . . . . .
H101 H 0.187579 0.668880 0.031036 0.038 Uiso 1 1 calc R U . . .
C33 C 0.4174(3) 0.8159(3) 0.4123(2) 0.0286(12) Uani 1 1 d . . . . .
H33 H 0.446498 0.871585 0.422246 0.034 Uiso 1 1 calc R U . . .
C92 C 0.3977(3) 0.7512(3) 0.0399(2) 0.0367(13) Uani 1 1 d . . . . .
C62 C 0.5105(3) 0.4706(3) 0.36867(19) 0.0289(12) Uani 1 1 d . . . . .
O10 O 0.3846(4) 1.0783(3) 0.0436(2) 0.0854(17) Uani 1 1 d . . . . .
C11 C 0.0723(3) 0.6932(3) 0.3920(2) 0.0289(12) Uani 1 1 d . . . . .
H11 H 0.028202 0.711321 0.376876 0.035 Uiso 1 1 calc R U . . .
C41 C 0.1332(3) 0.4634(3) 0.2979(2) 0.0333(13) Uani 1 1 d . . . . .
C50 C 0.3266(3) 0.3779(3) 0.2594(2) 0.0353(13) Uani 1 1 d . . . . .
H50 H 0.302100 0.352832 0.286729 0.042 Uiso 1 1 calc R U . . .
C35 C 0.5361(3) 0.7568(3) 0.42363(19) 0.0291(12) Uani 1 1 d . . . . .
C22 C 0.1607(3) 0.9159(3) 0.4126(2) 0.0346(13) Uani 1 1 d . . . . .
C114 C 0.1736(3) 0.4918(3) 0.1230(2) 0.0314(12) Uani 1 1 d . . . . .
C67 C 0.5621(3) 0.4220(3) 0.3694(2) 0.0330(12) Uani 1 1 d . . . . .
C51 C 0.3838(3) 0.3460(3) 0.2391(2) 0.0325(12) Uani 1 1 d . . . . .
C14 C 0.0376(3) 0.6514(3) 0.2090(2) 0.0331(12) Uani 1 1 d . . . . .
O3 O -0.0933(3) 0.8329(3) 0.4551(2) 0.0804(17) Uani 1 1 d . . . . .
C49 C 0.2434(3) 0.4568(3) 0.2715(2) 0.0313(12) Uani 1 1 d . . . . .
C89 C 0.3653(3) 0.8408(3) 0.2073(2) 0.0317(12) Uani 1 1 d . . . . .
C90 C 0.3807(3) 0.8483(3) 0.1167(2) 0.0320(12) Uani 1 1 d . . . . .
H90 H 0.380228 0.901689 0.127405 0.038 Uiso 1 1 calc R U . . .
C26 C 0.1985(3) 0.9051(3) 0.5115(2) 0.0314(12) Uani 1 1 d . . . . .
C107 C 0.1863(3) 0.7930(3) -0.0138(2) 0.0357(13) Uani 1 1 d . . . . .
C91 C 0.3920(3) 0.8275(3) 0.0615(2) 0.0328(12) Uani 1 1 d . . . . .
C40 C 0.5612(3) 0.6922(3) 0.4366(2) 0.0365(13) Uani 1 1 d . . . . .
H40 H 0.521883 0.642739 0.436640 0.044 Uiso 1 1 calc R U . . .
C52 C 0.4165(3) 0.3682(3) 0.1915(2) 0.0372(13) Uani 1 1 d . . . . .
C13 C 0.0240(3) 0.6257(3) 0.2590(2) 0.0312(12) Uani 1 1 d . . . . .
H13 H -0.020162 0.583546 0.263921 0.037 Uiso 1 1 calc R U . . .
C112 C 0.1941(3) 0.6178(3) 0.11750(19) 0.0308(12) Uani 1 1 d . . . . .
C113 C 0.1334(3) 0.5457(3) 0.10542(19) 0.0326(12) Uani 1 1 d . . . . .
H113 H 0.077270 0.534835 0.088978 0.039 Uiso 1 1 calc R U . . .
C48 C 0.1615(3) 0.4189(3) 0.2604(2) 0.0380(13) Uani 1 1 d . . . . .
H48 H 0.130842 0.372278 0.233161 0.046 Uiso 1 1 calc R U . . .
O17 O 0.3690(3) 0.2081(3) 0.3828(2) 0.0870(15) Uani 1 1 d . U . . .
C25 C 0.1492(3) 0.9479(3) 0.5273(2) 0.0366(13) Uani 1 1 d . . . . .
C63 C 0.4589(3) 0.4649(3) 0.4078(2) 0.0318(12) Uani 1 1 d . . . . .
C56 C 0.4100(3) 0.2877(3) 0.2654(2) 0.0374(13) Uani 1 1 d . . . . .
C43 C 0.0491(3) 0.4516(3) 0.3054(2) 0.0372(13) Uani 1 1 d . . . . .
C6 C 0.0874(3) 0.6919(3) 0.4513(2) 0.0349(13) Uani 1 1 d . . . . .
C79 C 0.5464(3) 0.6908(3) 0.2888(2) 0.0342(13) Uani 1 1 d . . . . .
H79 H 0.593131 0.711485 0.318880 0.041 Uiso 1 1 calc R U . . .
C81 C 0.3863(3) 0.9131(3) 0.2915(2) 0.0329(13) Uani 1 1 d . . . . .
C72 C 0.5261(3) 0.7240(3) 0.2421(2) 0.0368(13) Uani 1 1 d . . . . .
C66 C 0.5685(3) 0.3712(3) 0.4073(2) 0.0355(13) Uani 1 1 d . . . . .
C1 C 0.1441(4) 0.6553(3) 0.4790(2) 0.0380(14) Uani 1 1 d . . . . .
C102 C 0.1783(3) 0.7831(3) 0.0416(2) 0.0355(13) Uani 1 1 d . . . . .
C88 C 0.4246(3) 0.8990(3) 0.2471(2) 0.0352(13) Uani 1 1 d . . . . .
H88 H 0.479289 0.924234 0.245168 0.042 Uiso 1 1 calc R U . . .
C82 C 0.4210(4) 0.9698(3) 0.3449(2) 0.0353(13) Uani 1 1 d . . . . .
C64 C 0.4674(3) 0.4129(3) 0.4470(2) 0.0391(14) Uani 1 1 d . . . . .
H64 H 0.435176 0.409147 0.474369 0.047 Uiso 1 1 calc R U . . .
C55 C 0.4621(3) 0.2495(3) 0.2477(2) 0.0379(13) Uani 1 1 d . . . . .
C44 C 0.0336(3) 0.4783(3) 0.3566(2) 0.0408(14) Uani 1 1 d . . . . .
H44 H 0.077457 0.503313 0.388169 0.049 Uiso 1 1 calc R U . . .
C23 C 0.1128(4) 0.9626(3) 0.4308(2) 0.0456(15) Uani 1 1 d . . . . .
H23 H 0.083184 0.983865 0.403721 0.055 Uiso 1 1 calc R U . . .
C96 C 0.3950(3) 0.8835(3) 0.0258(2) 0.0383(14) Uani 1 1 d . . . . .
C15 C -0.0108(3) 0.6191(4) 0.1504(2) 0.0419(14) Uani 1 1 d . . . . .
C68 C 0.6570(3) 0.3803(3) 0.3220(2) 0.0417(14) Uani 1 1 d . . . . .
C106 C 0.1821(4) 0.8614(4) -0.0351(2) 0.0460(15) Uani 1 1 d . . . . .
C28 C 0.1430(4) 0.9586(3) 0.5858(2) 0.0457(15) Uani 1 1 d . . . . .
C65 C 0.5189(4) 0.3693(3) 0.4469(2) 0.0455(15) Uani 1 1 d . . . . .
H65 H 0.522173 0.336148 0.474256 0.055 Uiso 1 1 calc R U . . .
C83 C 0.5038(4) 0.9942(3) 0.3674(2) 0.0429(15) Uani 1 1 d . . . . .
H83 H 0.538464 0.975804 0.347114 0.051 Uiso 1 1 calc R U . . .
C115 C 0.1369(4) 0.4042(3) 0.1166(2) 0.0394(14) Uani 1 1 d . . . . .
C70 C 0.6227(3) 0.3237(3) 0.4029(2) 0.0396(14) Uani 1 1 d . . . . .
C53 C 0.4693(4) 0.3276(3) 0.1734(2) 0.0474(15) Uani 1 1 d . . . . .
H53 H 0.490192 0.340175 0.141435 0.057 Uiso 1 1 calc R U . . .
C94 C 0.4119(4) 0.7947(3) -0.0487(2) 0.0471(15) Uani 1 1 d . . . . .
H94 H 0.420086 0.783885 -0.085663 0.057 Uiso 1 1 calc R U . . .
C103 C 0.1648(4) 0.8453(3) 0.0758(2) 0.0459(15) Uani 1 1 d . . . . .
C36 C 0.5957(3) 0.8289(3) 0.4245(2) 0.0393(14) Uani 1 1 d . . . . .
H36 H 0.579799 0.873920 0.415777 0.047 Uiso 1 1 calc R U . . .
C24 C 0.1074(4) 0.9779(3) 0.4847(2) 0.0463(15) Uani 1 1 d . . . . .
H24 H 0.074680 1.009904 0.494471 0.056 Uiso 1 1 calc R U . . .
C93 C 0.4080(4) 0.7373(3) -0.0165(2) 0.0475(15) Uani 1 1 d . . . . .
H93 H 0.412122 0.686895 -0.031770 0.057 Uiso 1 1 calc R U . . .
C84 C 0.3711(4) 0.9991(3) 0.3745(2) 0.0446(15) Uani 1 1 d . . . . .
H84 H 0.314251 0.984412 0.359103 0.053 Uiso 1 1 calc R U . . .
C27 C 0.1865(4) 0.9264(3) 0.6219(2) 0.0494(16) Uani 1 1 d . . . . .
H27 H 0.181943 0.933424 0.660005 0.059 Uiso 1 1 calc R U . . .
C95 C 0.4042(4) 0.8696(3) -0.0288(2) 0.0452(15) Uani 1 1 d . . . . .
C71 C 0.6313(4) 0.2687(3) 0.4443(2) 0.0506(16) Uani 1 1 d . . . . .
H71A H 0.658220 0.300770 0.481820 0.076 Uiso 1 1 calc R U . . .
H71B H 0.663933 0.235334 0.432753 0.076 Uiso 1 1 calc R U . . .
H71C H 0.577155 0.234162 0.445217 0.076 Uiso 1 1 calc R U . . .
C59 C 0.4843(4) 0.1915(3) 0.2782(2) 0.0431(15) Uani 1 1 d . . . . .
C42 C -0.0169(4) 0.4121(3) 0.2602(3) 0.0489(16) Uani 1 1 d . . . . .
H42 H -0.007123 0.392238 0.225225 0.059 Uiso 1 1 calc R U . . .
C29 C 0.2380(4) 0.8830(3) 0.6068(2) 0.0450(15) Uani 1 1 d . . . . .
C45 C -0.0464(4) 0.4683(4) 0.3617(3) 0.0526(17) Uani 1 1 d . . . . .
H45 H -0.057153 0.487177 0.396504 0.063 Uiso 1 1 calc R U . . .
C69 C 0.6635(4) 0.3283(3) 0.3617(2) 0.0466(15) Uani 1 1 d . . . . .
H69 H 0.698143 0.295858 0.358683 0.056 Uiso 1 1 calc R U . . .
C39 C 0.6444(4) 0.6993(4) 0.4496(2) 0.0494(16) Uani 1 1 d . . . . .
H39 H 0.661349 0.654791 0.458472 0.059 Uiso 1 1 calc R U . . .
C54 C 0.4913(4) 0.2711(3) 0.2002(2) 0.0483(15) Uani 1 1 d . . . . .
H54 H 0.527150 0.245843 0.186454 0.058 Uiso 1 1 calc R U . . .
C16 C -0.0607(4) 0.5388(4) 0.1372(2) 0.0494(16) Uani 1 1 d . . . . .
H16 H -0.064790 0.507164 0.165723 0.059 Uiso 1 1 calc R U . . .
C47 C -0.0952(4) 0.4018(4) 0.2656(3) 0.0557(17) Uani 1 1 d . . . . .
H47 H -0.139345 0.374374 0.234623 0.067 Uiso 1 1 calc R U . . .
C108 C 0.2058(4) 0.7305(4) -0.1015(2) 0.0511(16) Uani 1 1 d . . . . .
C5 C 0.0443(4) 0.7273(3) 0.4842(2) 0.0432(14) Uani 1 1 d . . . . .
C2 C 0.1506(4) 0.6555(3) 0.5378(2) 0.0523(17) Uani 1 1 d . . . . .
H2 H 0.186309 0.630697 0.556800 0.063 Uiso 1 1 calc R U . . .
C20 C -0.0070(4) 0.6657(4) 0.1086(2) 0.0470(15) Uani 1 1 d . . . . .
H20 H 0.024440 0.720753 0.117570 0.056 Uiso 1 1 calc R U . . .
C73 C 0.5726(4) 0.8017(4) 0.2289(3) 0.0477(16) Uani 1 1 d . . . . .
C58 C 0.4532(4) 0.1772(3) 0.3237(3) 0.0546(17) Uani 1 1 d . . . . .
H58 H 0.467561 0.138796 0.343852 0.065 Uiso 1 1 calc R U . . .
C87 C 0.5370(4) 1.0449(3) 0.4188(3) 0.0537(17) Uani 1 1 d . . . . .
H87 H 0.594144 1.061929 0.433839 0.064 Uiso 1 1 calc R U . . .
C116 C 0.0549(4) 0.3722(3) 0.1137(2) 0.0503(16) Uani 1 1 d . . . . .
H116 H 0.022338 0.406910 0.116119 0.060 Uiso 1 1 calc R U . . .
C38 C 0.7012(4) 0.7704(4) 0.4495(3) 0.0586(18) Uani 1 1 d . . . . .
H38 H 0.757467 0.774803 0.457542 0.070 Uiso 1 1 calc R U . . .
C85 C 0.4044(5) 1.0497(3) 0.4266(3) 0.0575(19) Uani 1 1 d . . . . .
H85 H 0.370413 1.069411 0.446803 0.069 Uiso 1 1 calc R U . . .
C4 C 0.0523(4) 0.7289(3) 0.5422(3) 0.0526(17) Uani 1 1 d . . . . .
C57 C 0.4007(5) 0.2162(4) 0.3426(3) 0.065(2) Uani 1 1 d . . . . .
C110 C 0.1912(4) 0.8641(4) -0.0923(3) 0.0606(19) Uani 1 1 d . . . . .
C3 C 0.1067(4) 0.6903(4) 0.5668(3) 0.0593(19) Uani 1 1 d . . . . .
H3 H 0.112796 0.688827 0.605808 0.071 Uiso 1 1 calc R U . . .
C97 C 0.4095(4) 0.9327(4) -0.0612(3) 0.0553(18) Uani 1 1 d . . . . .
C46 C -0.1100(4) 0.4307(4) 0.3155(3) 0.0575(18) Uani 1 1 d . . . . .
H46 H -0.164466 0.424992 0.318579 0.069 Uiso 1 1 calc R U . . .
C30 C 0.0876(4) 1.0031(4) 0.6037(2) 0.0601(19) Uani 1 1 d . . . . .
H30A H 0.108280 1.059388 0.600081 0.090 Uiso 1 1 calc R U . . .
H30B H 0.085601 1.000116 0.643011 0.090 Uiso 1 1 calc R U . . .
H30C H 0.032754 0.978883 0.579810 0.090 Uiso 1 1 calc R U . . .
C109 C 0.2024(4) 0.8006(4) -0.1225(3) 0.0557(17) Uani 1 1 d . . . . .
H109 H 0.208376 0.803114 -0.159996 0.067 Uiso 1 1 calc R U . . .
C9 C -0.0525(5) 0.8013(4) 0.4846(4) 0.075(3) Uani 1 1 d . . . . .
C105 C 0.1677(4) 0.9214(4) 0.0006(3) 0.0612(19) Uani 1 1 d . . . . .
H105 H 0.163850 0.968744 -0.012763 0.073 Uiso 1 1 calc R U . . .
C98 C 0.4029(4) 1.0022(4) -0.0379(3) 0.064(2) Uani 1 1 d . . . . .
H98 H 0.405868 1.043524 -0.059462 0.077 Uiso 1 1 calc R U . . .
C86 C 0.4852(5) 1.0706(4) 0.4482(3) 0.067(2) Uani 1 1 d . . . . .
H86 H 0.507343 1.103650 0.484358 0.080 Uiso 1 1 calc R U . . .
C8 C -0.0436(5) 0.7998(4) 0.5439(3) 0.080(3) Uani 1 1 d . . . . .
H8 H -0.072952 0.826325 0.564261 0.096 Uiso 1 1 calc R U . . .
C19 C -0.0496(4) 0.6310(4) 0.0536(2) 0.0582(18) Uani 1 1 d . . . . .
H19 H -0.046319 0.662381 0.024922 0.070 Uiso 1 1 calc R U . . .
C60 C 0.5406(4) 0.1487(4) 0.2600(3) 0.0620(19) Uani 1 1 d . . . . .
H60A H 0.512832 0.111096 0.224619 0.093 Uiso 1 1 calc R U . . .
H60B H 0.556498 0.119209 0.288983 0.093 Uiso 1 1 calc R U . . .
H60C H 0.589220 0.187909 0.254513 0.093 Uiso 1 1 calc R U . . .
C37 C 0.6773(4) 0.8352(4) 0.4380(3) 0.0553(17) Uani 1 1 d . . . . .
H37 H 0.717147 0.884921 0.439249 0.066 Uiso 1 1 calc R U . . .
C99 C 0.3914(4) 1.0175(4) 0.0183(3) 0.066(2) Uani 1 1 d . . . . .
C117 C 0.1832(4) 0.3531(3) 0.1113(3) 0.0599(18) Uani 1 1 d . . . . .
H117 H 0.239448 0.374338 0.111704 0.072 Uiso 1 1 calc R U . . .
C100 C 0.4259(5) 0.9192(4) -0.1196(2) 0.071(2) Uani 1 1 d . . . . .
H10A H 0.475559 0.903452 -0.117515 0.106 Uiso 1 1 calc R U . . .
H10B H 0.432927 0.968801 -0.134743 0.106 Uiso 1 1 calc R U . . .
H10C H 0.379797 0.876473 -0.144240 0.106 Uiso 1 1 calc R U . . .
C104 C 0.1591(4) 0.9146(4) 0.0532(3) 0.064(2) Uani 1 1 d . . . . .
H104 H 0.148934 0.956776 0.075772 0.077 Uiso 1 1 calc R U . . .
C17 C -0.1045(4) 0.5052(4) 0.0817(3) 0.0609(18) Uani 1 1 d . . . . .
H17 H -0.139206 0.451247 0.072541 0.073 Uiso 1 1 calc R U . . .
C18 C -0.0965(4) 0.5516(5) 0.0405(3) 0.068(2) Uani 1 1 d . . . . .
H18 H -0.123687 0.528425 0.002594 0.081 Uiso 1 1 calc R U . . .
C111 C 0.1858(5) 0.9375(4) -0.1169(3) 0.084(2) Uani 1 1 d . . . . .
H11A H 0.133033 0.945493 -0.115536 0.127 Uiso 1 1 calc R U . . .
H11B H 0.191113 0.929628 -0.156068 0.127 Uiso 1 1 calc R U . . .
H11C H 0.229708 0.984721 -0.095059 0.127 Uiso 1 1 calc R U . . .
C7 C 0.0032(5) 0.7636(4) 0.5713(3) 0.071(2) Uani 1 1 d . . . . .
C74 C 0.5747(4) 0.8089(4) 0.1739(3) 0.069(2) Uani 1 1 d . . . . .
H74 H 0.547224 0.764904 0.143830 0.083 Uiso 1 1 calc R U . . .
C118 C 0.0195(5) 0.2912(4) 0.1075(3) 0.073(2) Uani 1 1 d . . . . .
H118 H -0.036878 0.270176 0.106820 0.088 Uiso 1 1 calc R U . . .
C78 C 0.6144(4) 0.8668(4) 0.2723(3) 0.0627(19) Uani 1 1 d . . . . .
H78 H 0.613659 0.861761 0.310285 0.075 Uiso 1 1 calc R U . . .
C120 C 0.0655(5) 0.2401(4) 0.1024(4) 0.097(3) Uani 1 1 d . . . . .
H120 H 0.040294 0.183757 0.096689 0.117 Uiso 1 1 calc R U . . .
C10 C 0.0086(5) 0.7636(5) 0.6327(3) 0.099(3) Uani 1 1 d . U . . .
H10D H -0.016651 0.709020 0.638266 0.149 Uiso 1 1 calc R U . . .
H10E H -0.019981 0.799260 0.647282 0.149 Uiso 1 1 calc R U . . .
H10F H 0.065918 0.782537 0.652720 0.149 Uiso 1 1 calc R U . . .
C119 C 0.1476(5) 0.2702(4) 0.1054(4) 0.092(3) Uani 1 1 d . . . . .
H119 H 0.179857 0.235168 0.103468 0.110 Uiso 1 1 calc R U . . .
C75 C 0.6186(5) 0.8828(6) 0.1640(4) 0.099(3) Uani 1 1 d . . . . .
H75 H 0.621003 0.889409 0.126503 0.119 Uiso 1 1 calc R U . . .
C77 C 0.6562(5) 0.9374(5) 0.2601(4) 0.097(3) Uani 1 1 d . . . . .
H77 H 0.684317 0.981323 0.290097 0.117 Uiso 1 1 calc R U . . .
C76 C 0.6590(5) 0.9472(5) 0.2080(5) 0.119(4) Uani 1 1 d . . . . .
H76 H 0.688275 0.997502 0.200761 0.143 Uiso 1 1 calc R U . . .
C050 C 0.368(3) 0.412(3) 0.0468(19) 0.032(7) Uani 0.111(7) 1 d . U P A 1
H05A H 0.369761 0.397602 0.007161 0.048 Uiso 0.111(7) 1 calc R U P A 1
H05B H 0.313497 0.386420 0.051990 0.048 Uiso 0.111(7) 1 calc R U P A 1
H05C H 0.407497 0.392167 0.070271 0.048 Uiso 0.111(7) 1 calc R U P A 1
C0 C 0.4216(8) 0.4403(7) 0.0414(5) 0.107(4) Uani 0.889(7) 1 d . U P A 2
H0A H 0.385689 0.404248 0.059918 1.8(14) Uiso 0.889(7) 1 calc R . P A 2
H0B H 0.478435 0.445647 0.057706 2.0(15) Uiso 0.889(7) 1 calc R . P A 2
H0C H 0.408783 0.418179 0.001059 2.0(13) Uiso 0.889(7) 1 calc R . P A 2
S1A S 0.40698(16) 0.5338(2) 0.05096(9) 0.0441(10) Uani 0.675(7) 1 d . . . A 2
C04K C 0.3026(4) 0.5092(5) 0.0157(3) 0.060(2) Uani 0.889(7) 1 d . . P . .
H04A H 0.253652 0.492515 0.030689 0.091 Uiso 0.111(7) 1 calc R U P A 1
H04B H 0.292709 0.478266 -0.022275 0.091 Uiso 0.111(7) 1 calc R U P A 1
H04C H 0.315999 0.566459 0.014136 0.091 Uiso 0.111(7) 1 calc R U P A 1
O19 O 0.1558(2) 0.8848(2) 0.24470(15) 0.0471(10) Uani 1 1 d . U . . .
C121 C 0.0766(3) 0.9069(3) 0.2430(2) 0.0370(13) Uani 1 1 d . U . . .
H12A H 0.052404 0.908433 0.204214 0.056 Uiso 1 1 calc R U . . .
H12B H 0.088764 0.959662 0.266603 0.056 Uiso 1 1 calc R U . . .
H12C H 0.038184 0.866583 0.257232 0.056 Uiso 1 1 calc R U . . .

loop_
_atom_site_aniso_label
_atom_site_aniso_U_11
_atom_site_aniso_U_22
_atom_site_aniso_U_33
_atom_site_aniso_U_23
_atom_site_aniso_U_13
_atom_site_aniso_U_12
Zn1 0.0311(4) 0.0321(3) 0.0348(4) 0.0049(3) 0.0081(3) 0.0133(3)
Zn2 0.0432(4) 0.0341(3) 0.0231(3) 0.0081(3) 0.0108(3) 0.0175(3)
Zn6 0.0333(4) 0.0304(3) 0.0349(4) 0.0079(3) 0.0061(3) 0.0157(3)
Zn3 0.0441(4) 0.0456(4) 0.0229(3) 0.0107(3) 0.0088(3) 0.0197(3)
Zn5 0.0432(4) 0.0314(3) 0.0336(4) 0.0096(3) 0.0061(3) 0.0174(3)
Zn4 0.0434(4) 0.0390(3) 0.0271(3) 0.0159(3) 0.0107(3) 0.0176(3)
S1 0.031(5) 0.029(5) 0.030(5) 0.0060(13) 0.0071(14) 0.0094(17)
O7 0.038(2) 0.044(2) 0.036(2) 0.0173(17) 0.0166(17) 0.0215(18)
O1 0.044(2) 0.050(2) 0.034(2) 0.0139(18) 0.0106(19) 0.018(2)
O12 0.070(3) 0.044(2) 0.037(2) 0.0182(18) 0.023(2) 0.029(2)
O6 0.056(3) 0.052(2) 0.032(2) 0.0150(18) 0.0119(19) 0.035(2)
O8 0.040(2) 0.045(2) 0.038(2) 0.0184(17) 0.0178(18) 0.0260(18)
N17 0.027(2) 0.028(2) 0.029(2) 0.0050(18) 0.0062(19) 0.010(2)
O18 0.059(3) 0.043(2) 0.037(2) 0.0215(18) 0.0185(19) 0.029(2)
O4 0.047(2) 0.055(2) 0.0243(19) 0.0113(17) 0.0158(17) 0.0279(19)
N18 0.030(3) 0.029(2) 0.029(2) 0.0079(18) 0.0081(19) 0.0160(19)
O14 0.058(3) 0.058(2) 0.023(2) 0.0165(18) 0.0151(18) 0.022(2)
N1 0.035(3) 0.038(2) 0.022(2) 0.0070(19) 0.0093(19) 0.015(2)
N2 0.039(3) 0.044(3) 0.022(2) 0.003(2) 0.006(2) 0.019(2)
N8 0.040(3) 0.030(2) 0.028(2) 0.0129(19) 0.005(2) 0.013(2)
N6 0.042(3) 0.042(2) 0.022(2) 0.0124(19) 0.009(2) 0.023(2)
N9 0.033(3) 0.032(2) 0.027(2) 0.0134(19) 0.0047(19) 0.013(2)
O2 0.049(3) 0.045(2) 0.064(3) 0.012(2) 0.034(2) 0.022(2)
O16 0.088(3) 0.040(2) 0.046(2) 0.0219(19) 0.034(2) 0.033(2)
N5 0.035(3) 0.038(2) 0.026(2) 0.008(2) 0.012(2) 0.014(2)
O11 0.078(3) 0.046(2) 0.042(2) 0.0260(19) 0.031(2) 0.029(2)
N12 0.028(3) 0.034(2) 0.031(2) 0.0030(19) 0.005(2) 0.013(2)
O13 0.078(3) 0.054(2) 0.028(2) 0.0136(18) 0.015(2) 0.038(2)
N13 0.025(2) 0.031(2) 0.026(2) 0.0061(18) 0.0117(19) 0.0085(19)
N3 0.042(3) 0.031(2) 0.024(2) 0.0096(19) 0.008(2) 0.013(2)
N10 0.044(3) 0.028(2) 0.034(3) 0.0074(19) 0.010(2) 0.018(2)
N4 0.051(3) 0.028(2) 0.020(2) 0.0019(18) 0.008(2) 0.014(2)
N11 0.034(3) 0.028(2) 0.034(3) 0.0059(19) 0.007(2) 0.012(2)
N14 0.047(3) 0.036(2) 0.025(2) 0.0105(19) 0.009(2) 0.023(2)
N15 0.048(3) 0.033(2) 0.022(2) 0.0101(19) 0.008(2) 0.019(2)
O5 0.077(3) 0.096(3) 0.029(2) 0.024(2) 0.024(2) 0.059(3)
N7 0.038(3) 0.031(2) 0.031(2) 0.0153(19) 0.009(2) 0.012(2)
N16 0.041(3) 0.031(2) 0.026(2) 0.0060(19) 0.009(2) 0.016(2)
O20 0.0370(15) 0.0361(14) 0.0341(15) 0.0065(9) 0.0085(9) 0.0136(9)
O9 0.050(3) 0.078(3) 0.048(3) 0.022(2) 0.025(2) 0.037(2)
O15 0.083(4) 0.080(3) 0.031(2) 0.012(2) 0.027(2) 0.033(3)
C12 0.029(3) 0.039(3) 0.028(3) 0.007(2) 0.009(2) 0.022(2)
C31 0.032(3) 0.028(3) 0.021(3) 0.005(2) 0.005(2) 0.004(2)
C34 0.036(3) 0.036(3) 0.019(3) 0.009(2) 0.008(2) 0.010(3)
C21 0.036(3) 0.026(3) 0.027(3) 0.009(2) 0.008(2) 0.015(2)
C32 0.041(3) 0.029(3) 0.024(3) 0.011(2) 0.013(2) 0.018(2)
C80 0.035(3) 0.035(3) 0.025(3) 0.010(2) 0.010(2) 0.020(3)
C61 0.029(3) 0.034(3) 0.025(3) 0.008(2) 0.007(2) 0.008(2)
C101 0.035(3) 0.042(3) 0.020(3) 0.003(2) 0.005(2) 0.017(3)
C33 0.037(3) 0.025(3) 0.028(3) 0.012(2) 0.012(2) 0.011(2)
C92 0.041(3) 0.041(3) 0.030(3) 0.010(3) 0.007(3) 0.015(3)
C62 0.036(3) 0.033(3) 0.023(3) 0.011(2) 0.004(2) 0.018(2)
O10 0.145(5) 0.056(3) 0.088(4) 0.044(3) 0.057(4) 0.049(3)
C11 0.023(3) 0.028(3) 0.032(3) 0.006(2) 0.004(2) 0.004(2)
C41 0.038(3) 0.034(3) 0.032(3) 0.012(2) 0.010(3) 0.014(3)
C50 0.043(4) 0.031(3) 0.032(3) 0.006(2) 0.009(3) 0.012(3)
C35 0.031(3) 0.035(3) 0.022(3) 0.005(2) 0.008(2) 0.012(2)
C22 0.045(4) 0.037(3) 0.029(3) 0.016(2) 0.014(3) 0.018(3)
C114 0.033(3) 0.040(3) 0.022(3) 0.003(2) 0.005(2) 0.016(3)
C67 0.037(3) 0.031(3) 0.036(3) 0.009(2) 0.015(3) 0.014(2)
C51 0.039(3) 0.025(3) 0.037(3) 0.006(2) 0.010(3) 0.014(2)
C14 0.035(3) 0.040(3) 0.029(3) 0.004(2) 0.007(2) 0.020(3)
O3 0.078(4) 0.053(3) 0.146(5) 0.031(3) 0.073(4) 0.042(3)
C49 0.035(3) 0.029(3) 0.029(3) 0.005(2) 0.008(2) 0.008(2)
C89 0.045(4) 0.031(3) 0.022(3) 0.009(2) 0.010(3) 0.013(3)
C90 0.040(3) 0.036(3) 0.025(3) 0.015(2) 0.006(2) 0.015(2)
C26 0.037(3) 0.036(3) 0.028(3) 0.012(2) 0.012(2) 0.015(3)
C107 0.033(3) 0.047(3) 0.031(3) 0.014(3) 0.008(2) 0.014(3)
C91 0.042(3) 0.036(3) 0.023(3) 0.010(2) 0.008(2) 0.012(3)
C40 0.038(3) 0.040(3) 0.034(3) 0.013(2) 0.010(3) 0.010(3)
C52 0.038(3) 0.041(3) 0.039(3) 0.013(3) 0.014(3) 0.018(3)
C13 0.026(3) 0.042(3) 0.027(3) 0.006(2) 0.005(2) 0.014(2)
C112 0.042(3) 0.040(3) 0.015(3) 0.002(2) 0.008(2) 0.020(3)
C113 0.032(3) 0.048(3) 0.019(3) 0.008(2) 0.002(2) 0.013(3)
C48 0.044(4) 0.025(3) 0.039(3) -0.001(2) 0.007(3) 0.005(3)
O17 0.103(2) 0.082(2) 0.085(2) 0.0242(17) 0.0310(17) 0.0351(17)
C25 0.050(4) 0.037(3) 0.036(3) 0.013(2) 0.019(3) 0.026(3)
C63 0.033(3) 0.033(3) 0.036(3) 0.013(2) 0.014(2) 0.015(3)
C56 0.045(4) 0.034(3) 0.036(3) 0.008(2) 0.017(3) 0.012(3)
C43 0.035(3) 0.032(3) 0.045(3) 0.010(3) 0.011(3) 0.008(3)
C6 0.042(3) 0.035(3) 0.031(3) 0.008(2) 0.018(3) 0.011(3)
C79 0.035(3) 0.038(3) 0.033(3) 0.014(2) 0.007(2) 0.015(3)
C81 0.049(4) 0.024(3) 0.027(3) 0.008(2) 0.009(3) 0.012(3)
C72 0.040(3) 0.041(3) 0.040(3) 0.020(3) 0.016(3) 0.019(3)
C66 0.051(4) 0.033(3) 0.032(3) 0.014(2) 0.013(3) 0.022(3)
C1 0.048(4) 0.038(3) 0.025(3) 0.014(2) 0.011(3) 0.004(3)
C102 0.040(3) 0.041(3) 0.026(3) 0.012(2) 0.003(2) 0.014(3)
C88 0.043(3) 0.034(3) 0.031(3) 0.012(2) 0.012(3) 0.011(3)
C82 0.056(4) 0.025(3) 0.031(3) 0.012(2) 0.017(3) 0.013(3)
C64 0.046(4) 0.041(3) 0.044(3) 0.023(3) 0.022(3) 0.022(3)
C55 0.043(4) 0.030(3) 0.044(3) 0.006(2) 0.019(3) 0.011(3)
C44 0.033(3) 0.045(3) 0.044(4) 0.016(3) 0.014(3) 0.005(3)
C23 0.065(4) 0.060(4) 0.036(3) 0.021(3) 0.023(3) 0.044(3)
C96 0.048(4) 0.035(3) 0.035(3) 0.013(3) 0.015(3) 0.011(3)
C15 0.036(3) 0.067(4) 0.030(3) 0.010(3) 0.006(3) 0.027(3)
C68 0.036(4) 0.048(3) 0.043(4) 0.004(3) 0.006(3) 0.021(3)
C106 0.048(4) 0.060(4) 0.033(3) 0.025(3) 0.005(3) 0.017(3)
C28 0.057(4) 0.053(3) 0.042(3) 0.007(3) 0.028(3) 0.030(3)
C65 0.069(4) 0.036(3) 0.046(4) 0.021(3) 0.022(3) 0.027(3)
C83 0.055(4) 0.034(3) 0.033(3) 0.009(3) 0.005(3) 0.006(3)
C115 0.051(4) 0.033(3) 0.028(3) -0.001(2) 0.001(3) 0.011(3)
C70 0.046(4) 0.034(3) 0.043(3) 0.008(3) 0.009(3) 0.020(3)
C53 0.057(4) 0.058(4) 0.048(4) 0.028(3) 0.027(3) 0.032(3)
C94 0.059(4) 0.055(4) 0.025(3) 0.012(3) 0.014(3) 0.009(3)
C103 0.069(4) 0.042(3) 0.036(3) 0.014(3) 0.010(3) 0.028(3)
C36 0.032(3) 0.036(3) 0.049(4) 0.014(3) 0.010(3) 0.006(3)
C24 0.057(4) 0.055(4) 0.049(4) 0.021(3) 0.028(3) 0.038(3)
C93 0.069(5) 0.042(3) 0.036(3) 0.010(3) 0.023(3) 0.019(3)
C84 0.069(4) 0.028(3) 0.039(3) 0.014(3) 0.018(3) 0.011(3)
C27 0.068(5) 0.065(4) 0.029(3) 0.013(3) 0.022(3) 0.035(4)
C95 0.058(4) 0.046(3) 0.031(3) 0.018(3) 0.013(3) 0.009(3)
C71 0.067(4) 0.051(4) 0.051(4) 0.025(3) 0.017(3) 0.037(3)
C59 0.053(4) 0.031(3) 0.049(4) 0.016(3) 0.010(3) 0.018(3)
C42 0.042(4) 0.051(4) 0.047(4) 0.000(3) 0.010(3) 0.007(3)
C29 0.059(4) 0.062(4) 0.027(3) 0.008(3) 0.023(3) 0.031(3)
C45 0.049(4) 0.061(4) 0.050(4) 0.015(3) 0.029(3) 0.008(3)
C69 0.049(4) 0.047(3) 0.054(4) 0.013(3) 0.011(3) 0.030(3)
C39 0.042(4) 0.066(4) 0.049(4) 0.024(3) 0.012(3) 0.024(3)
C54 0.053(4) 0.048(3) 0.058(4) 0.019(3) 0.023(3) 0.028(3)
C16 0.040(4) 0.067(4) 0.040(4) 0.009(3) 0.006(3) 0.016(3)
C47 0.037(4) 0.073(4) 0.045(4) 0.007(3) 0.004(3) 0.002(3)
C108 0.055(4) 0.081(5) 0.025(3) 0.018(3) 0.020(3) 0.023(4)
C5 0.052(4) 0.042(3) 0.045(4) 0.015(3) 0.025(3) 0.015(3)
C2 0.069(5) 0.056(4) 0.033(3) 0.019(3) 0.016(3) 0.015(3)
C20 0.044(4) 0.070(4) 0.028(3) 0.008(3) 0.003(3) 0.023(3)
C73 0.044(4) 0.056(4) 0.055(4) 0.034(3) 0.019(3) 0.019(3)
C58 0.081(5) 0.036(3) 0.058(4) 0.020(3) 0.020(4) 0.028(3)
C87 0.068(5) 0.037(3) 0.042(4) 0.010(3) 0.001(3) -0.001(3)
C116 0.048(4) 0.046(4) 0.054(4) 0.008(3) 0.008(3) 0.012(3)
C38 0.025(3) 0.072(4) 0.079(5) 0.030(4) 0.009(3) 0.010(3)
C85 0.104(6) 0.030(3) 0.040(4) 0.009(3) 0.027(4) 0.015(4)
C4 0.068(5) 0.046(3) 0.048(4) 0.012(3) 0.035(4) 0.009(3)
C57 0.114(6) 0.052(4) 0.059(4) 0.032(3) 0.050(4) 0.044(4)
C110 0.063(5) 0.080(5) 0.050(4) 0.043(4) 0.019(4) 0.022(4)
C3 0.085(5) 0.055(4) 0.036(4) 0.015(3) 0.023(4) 0.007(4)
C97 0.071(5) 0.055(4) 0.041(4) 0.028(3) 0.013(3) 0.013(4)
C46 0.036(4) 0.067(4) 0.066(5) 0.021(4) 0.012(3) 0.006(3)
C30 0.083(5) 0.085(5) 0.041(4) 0.015(3) 0.029(4) 0.062(4)
C109 0.064(5) 0.081(5) 0.038(4) 0.036(4) 0.023(3) 0.028(4)
C9 0.075(6) 0.045(4) 0.133(8) 0.016(4) 0.079(6) 0.027(4)
C105 0.092(6) 0.053(4) 0.047(4) 0.020(3) 0.011(4) 0.034(4)
C98 0.094(6) 0.060(4) 0.045(4) 0.036(3) 0.021(4) 0.020(4)
C86 0.100(6) 0.045(4) 0.035(4) 0.005(3) 0.004(4) -0.002(4)
C8 0.107(7) 0.063(5) 0.093(6) 0.009(4) 0.082(6) 0.026(5)
C19 0.056(4) 0.097(5) 0.031(4) 0.017(3) 0.013(3) 0.034(4)
C60 0.076(5) 0.056(4) 0.077(5) 0.038(4) 0.026(4) 0.041(4)
C37 0.032(4) 0.058(4) 0.069(5) 0.019(3) 0.004(3) 0.002(3)
C99 0.090(6) 0.051(4) 0.079(5) 0.049(4) 0.034(4) 0.032(4)
C117 0.061(5) 0.037(4) 0.072(5) 0.000(3) 0.008(4) 0.008(3)
C100 0.104(6) 0.066(4) 0.039(4) 0.025(3) 0.020(4) 0.012(4)
C104 0.103(6) 0.062(4) 0.042(4) 0.019(3) 0.013(4) 0.046(4)
C17 0.058(5) 0.075(5) 0.038(4) -0.007(3) 0.000(3) 0.016(4)
C18 0.068(5) 0.094(6) 0.029(4) -0.005(4) -0.006(3) 0.024(4)
C111 0.106(6) 0.103(6) 0.071(5) 0.063(5) 0.039(5) 0.043(5)
C7 0.108(7) 0.056(4) 0.064(5) 0.016(4) 0.055(5) 0.025(4)
C74 0.054(4) 0.081(5) 0.070(5) 0.054(4) 0.011(4) 0.002(4)
C118 0.055(5) 0.064(5) 0.088(6) 0.002(4) 0.009(4) 0.007(4)
C78 0.056(4) 0.045(4) 0.078(5) 0.019(4) 0.005(4) 0.005(3)
C120 0.079(7) 0.032(4) 0.151(9) -0.008(4) 0.001(6) -0.005(4)
C10 0.103(3) 0.101(3) 0.095(3) 0.0161(19) 0.032(2) 0.027(2)
C119 0.068(6) 0.042(4) 0.151(8) -0.014(4) 0.000(5) 0.022(4)
C75 0.066(6) 0.127(8) 0.106(7) 0.090(6) 0.014(5) 0.007(5)
C77 0.076(6) 0.070(5) 0.134(8) 0.064(6) 0.007(5) -0.005(4)
C76 0.073(7) 0.088(7) 0.188(11) 0.092(8) 0.008(7) -0.005(5)
C050 0.032(8) 0.031(7) 0.032(7) 0.005(2) 0.007(3) 0.010(3)
C0 0.109(4) 0.108(4) 0.107(4) 0.020(2) 0.025(2) 0.035(2)
S1A 0.0546(17) 0.057(2) 0.0283(13) 0.0036(11) 0.0126(11) 0.0292(14)
C04K 0.051(5) 0.093(6) 0.030(4) 0.006(4) -0.001(3) 0.020(4)
O19 0.0491(13) 0.0477(12) 0.0465(13) 0.0096(9) 0.0101(9) 0.0185(9)
C121 0.034(2) 0.0363(19) 0.047(2) 0.0144(16) 0.0019(15) 0.0232(16)

loop_
_atom_type_symbol
_atom_type_description
_atom_type_scat_dispersion_real
_atom_type_scat_dispersion_imag
_atom_type_scat_source
C C 0.0033 0.0016 'International Tables Vol C Tables 4.2.6.8 and 6.1.1.4'
H H 0.0000 0.0000 'International Tables Vol C Tables 4.2.6.8 and 6.1.1.4'
N N 0.0061 0.0033 'International Tables Vol C Tables 4.2.6.8 and 6.1.1.4'
O O 0.0106 0.0060 'International Tables Vol C Tables 4.2.6.8 and 6.1.1.4'
S S 0.1246 0.1234 'International Tables Vol C Tables 4.2.6.8 and 6.1.1.4'
Zn Zn 0.2839 1.4301 'International Tables Vol C Tables 4.2.6.8 and 6.1.1.4'

loop_
_geom_angle_atom_site_label_1
_geom_angle_atom_site_label_2
_geom_angle_atom_site_label_3
_geom_angle
_geom_angle_site_symmetry_1
_geom_angle_site_symmetry_3
_geom_angle_publ_flag
O1 Zn1 N18 107.72(16) . . ?
O1 Zn1 N12 118.25(16) . . ?
O1 Zn1 N13 92.96(16) . . ?
N18 Zn1 N13 114.52(15) . . ?
N12 Zn1 N18 107.70(17) . . ?
N12 Zn1 N13 115.22(16) . . ?
O6 Zn2 N1 113.83(16) . . ?
O6 Zn2 N4 134.84(15) . . ?
O6 Zn2 N16 86.91(15) . . ?
O6 Zn2 O19 82.42(14) . . ?
N1 Zn2 N16 104.28(15) . . ?
N1 Zn2 O19 86.57(14) . . ?
N4 Zn2 N1 107.03(16) . . ?
N4 Zn2 N16 101.21(16) . . ?
N4 Zn2 O19 81.62(15) . . ?
N16 Zn2 O19 167.20(14) . . ?
O7 Zn6 N17 117.06(15) . . ?
O7 Zn6 N9 93.58(15) . . ?
O7 Zn6 N11 110.73(15) . . ?
N17 Zn6 N9 113.04(16) . . ?
N11 Zn6 N17 108.30(16) . . ?
N11 Zn6 N9 113.73(17) . . ?
N2 Zn3 N6 108.78(16) . . ?
N2 Zn3 N3 110.16(16) . . ?
O13 Zn3 N2 126.67(17) . . ?
O13 Zn3 N6 90.47(15) . . ?
O13 Zn3 N3 111.32(16) . . ?
N3 Zn3 N6 105.81(17) . . ?
O18 Zn5 N8 115.94(16) . . ?
O18 Zn5 N10 87.83(15) . . ?
O18 Zn5 N15 130.84(16) . . ?
O18 Zn5 O20 80.48(13) . . ?
N8 Zn5 N10 105.00(15) . . ?
N8 Zn5 O20 82.63(14) . . ?
N10 Zn5 O20 168.04(14) . . ?
N15 Zn5 N8 107.12(16) . . ?
N15 Zn5 N10 103.34(17) . . ?
N15 Zn5 O20 82.70(15) . . ?
O12 Zn4 N5 89.82(15) . . ?
O12 Zn4 N14 111.20(16) . . ?
O12 Zn4 N7 127.43(17) . . ?
N14 Zn4 N5 108.56(16) . . ?
N7 Zn4 N5 108.47(16) . . ?
N7 Zn4 N14 108.64(16) . . ?
O20 S1 C04K 102.8(8) . . ?
C050 S1 O20 141(2) . . ?
C050 S1 C04K 100(2) . . ?
C63 O7 Zn6 127.2(3) . . ?
C1 O1 Zn1 127.5(3) . . ?
C92 O12 Zn4 131.1(3) . . ?
C22 O6 Zn2 133.3(3) . . ?
C67 O8 C68 121.9(4) . . ?
N18 N17 Zn6 114.6(3) . . ?
C34 N17 Zn6 134.4(4) . . ?
C34 N17 N18 108.4(4) . . ?
C52 O18 Zn5 131.3(3) . . ?
C26 O4 C29 121.9(4) . . ?
N17 N18 Zn1 126.5(3) . . ?
C32 N18 Zn1 124.9(3) . . ?
C32 N18 N17 106.1(4) . . ?
C107 O14 C108 122.3(4) . . ?
N2 N1 Zn2 120.5(3) . . ?
C12 N1 Zn2 126.8(3) . . ?
C12 N1 N2 106.4(4) . . ?
N1 N2 Zn3 113.3(3) . . ?
C14 N2 Zn3 137.8(3) . . ?
C14 N2 N1 108.2(4) . . ?
N7 N8 Zn5 121.1(3) . . ?
C80 N8 Zn5 127.8(3) . . ?
C80 N8 N7 106.0(4) . . ?
C101 N6 Zn3 124.0(3) . . ?
C101 N6 C112 116.5(4) . . ?
C112 N6 Zn3 119.4(3) . . ?
C80 N9 Zn6 117.3(3) . . ?
C61 N9 Zn6 124.0(3) . . ?
C61 N9 C80 117.8(4) . . ?
C5 O2 C9 121.5(5) . . ?
C56 O16 C57 119.9(5) . . ?
C89 N5 Zn4 120.3(3) . . ?
C90 N5 Zn4 123.8(4) . . ?
C90 N5 C89 115.5(4) . . ?
C96 O11 C99 121.6(5) . . ?
N11 N12 Zn1 116.0(3) . . ?
C41 N12 Zn1 134.6(4) . . ?
C41 N12 N11 107.5(4) . . ?
C103 O13 Zn3 129.1(3) . . ?
C12 N13 Zn1 116.8(3) . . ?
C11 N13 Zn1 124.6(3) . . ?
C11 N13 C12 118.4(4) . . ?
N4 N3 Zn3 120.1(3) . . ?
C89 N3 Zn3 127.2(3) . . ?
C89 N3 N4 107.0(4) . . ?
C50 N10 Zn5 124.2(4) . . ?
C50 N10 C49 115.1(4) . . ?
C49 N10 Zn5 120.7(3) . . ?
N3 N4 Zn2 115.0(3) . . ?
C81 N4 Zn2 136.1(3) . . ?
C81 N4 N3 108.7(4) . . ?
N12 N11 Zn6 124.3(3) . . ?
C49 N11 Zn6 125.6(4) . . ?
C49 N11 N12 106.5(4) . . ?
N15 N14 Zn4 123.5(3) . . ?
C112 N14 Zn4 126.2(3) . . ?
C112 N14 N15 106.4(4) . . ?
N14 N15 Zn5 113.9(3) . . ?
C114 N15 Zn5 137.7(3) . . ?
C114 N15 N14 108.1(4) . . ?
N8 N7 Zn4 114.4(3) . . ?
C72 N7 Zn4 136.0(3) . . ?
C72 N7 N8 108.4(4) . . ?
C31 N16 Zn2 126.1(3) . . ?
C31 N16 C32 113.4(4) . . ?
C32 N16 Zn2 120.2(3) . . ?
S1 O20 Zn5 110.6(7) . . ?
S1A O20 Zn5 141.2(2) . . ?
N1 C12 N13 117.7(4) . . ?
N1 C12 C13 111.9(4) . . ?
C13 C12 N13 129.8(4) . . ?
N16 C31 H31 116.7 . . ?
N16 C31 C21 126.6(5) . . ?
C21 C31 H31 116.7 . . ?
N17 C34 C33 108.6(5) . . ?
N17 C34 C35 123.9(4) . . ?
C33 C34 C35 127.5(5) . . ?
C22 C21 C31 122.7(4) . . ?
C26 C21 C31 118.7(4) . . ?
C26 C21 C22 118.7(5) . . ?
N18 C32 N16 119.6(4) . . ?
N18 C32 C33 111.7(4) . . ?
C33 C32 N16 128.7(4) . . ?
N8 C80 N9 118.3(4) . . ?
N8 C80 C79 111.5(4) . . ?
C79 C80 N9 129.9(4) . . ?
N9 C61 H61 117.1 . . ?
N9 C61 C62 125.7(5) . . ?
C62 C61 H61 117.1 . . ?
N6 C101 H101 117.1 . . ?
N6 C101 C102 125.8(5) . . ?
C102 C101 H101 117.1 . . ?
C34 C33 H33 127.3 . . ?
C32 C33 C34 105.3(4) . . ?
C32 C33 H33 127.3 . . ?
O12 C92 C91 124.4(5) . . ?
O12 C92 C93 117.7(5) . . ?
C91 C92 C93 117.8(4) . . ?
C67 C62 C61 117.7(5) . . ?
C67 C62 C63 118.3(4) . . ?
C63 C62 C61 124.0(5) . . ?
N13 C11 H11 117.2 . . ?
N13 C11 C6 125.6(5) . . ?
C6 C11 H11 117.2 . . ?
N12 C41 C48 109.6(5) . . ?
N12 C41 C43 121.0(5) . . ?
C48 C41 C43 129.3(5) . . ?
N10 C50 H50 116.5 . . ?
N10 C50 C51 127.0(5) . . ?
C51 C50 H50 116.5 . . ?
C40 C35 C34 122.5(4) . . ?
C40 C35 C36 118.3(5) . . ?
C36 C35 C34 119.2(4) . . ?
O6 C22 C21 124.1(5) . . ?
O6 C22 C23 119.7(4) . . ?
C23 C22 C21 116.2(5) . . ?
N15 C114 C113 110.3(4) . . ?
N15 C114 C115 123.6(5) . . ?
C113 C114 C115 126.1(5) . . ?
O8 C67 C62 115.0(4) . . ?
O8 C67 C66 120.8(5) . . ?
C66 C67 C62 124.1(5) . . ?
C50 C51 C52 123.3(4) . . ?
C50 C51 C56 119.5(5) . . ?
C56 C51 C52 117.2(5) . . ?
N2 C14 C13 109.3(4) . . ?
N2 C14 C15 121.0(5) . . ?
C13 C14 C15 129.6(5) . . ?
N11 C49 N10 119.0(5) . . ?
N11 C49 C48 111.8(5) . . ?
C48 C49 N10 129.2(5) . . ?
N3 C89 N5 120.6(4) . . ?
N3 C89 C88 110.7(5) . . ?
C88 C89 N5 128.6(5) . . ?
N5 C90 H90 116.2 . . ?
N5 C90 C91 127.5(5) . . ?
C91 C90 H90 116.2 . . ?
O4 C26 C21 115.1(4) . . ?
C25 C26 O4 121.4(4) . . ?
C25 C26 C21 123.5(4) . . ?
O14 C107 C102 115.6(4) . . ?
O14 C107 C106 121.2(5) . . ?
C106 C107 C102 123.2(5) . . ?
C92 C91 C90 123.2(4) . . ?
C96 C91 C92 117.9(5) . . ?
C96 C91 C90 118.8(5) . . ?
C35 C40 H40 119.8 . . ?
C35 C40 C39 120.4(5) . . ?
C39 C40 H40 119.8 . . ?
O18 C52 C51 123.4(5) . . ?
O18 C52 C53 119.3(5) . . ?
C53 C52 C51 117.3(4) . . ?
C12 C13 C14 104.1(4) . . ?
C12 C13 H13 128.0 . . ?
C14 C13 H13 128.0 . . ?
N14 C112 N6 119.4(4) . . ?
N14 C112 C113 111.6(4) . . ?
C113 C112 N6 129.0(5) . . ?
C114 C113 H113 128.2 . . ?
C112 C113 C114 103.7(5) . . ?
C112 C113 H113 128.2 . . ?
C41 C48 H48 127.7 . . ?
C49 C48 C41 104.5(5) . . ?
C49 C48 H48 127.7 . . ?
C26 C25 C28 118.4(5) . . ?
C26 C25 C24 116.8(5) . . ?
C24 C25 C28 124.8(5) . . ?
O7 C63 C62 124.6(4) . . ?
O7 C63 C64 118.9(5) . . ?
C62 C63 C64 116.5(5) . . ?
O16 C56 C51 113.7(5) . . ?
O16 C56 C55 121.6(5) . . ?
C55 C56 C51 124.7(5) . . ?
C44 C43 C41 121.6(5) . . ?
C44 C43 C42 118.6(5) . . ?
C42 C43 C41 119.8(5) . . ?
C11 C6 C1 123.7(5) . . ?
C5 C6 C11 118.3(5) . . ?
C5 C6 C1 118.0(5) . . ?
C80 C79 H79 128.1 . . ?
C80 C79 C72 103.8(5) . . ?
C72 C79 H79 128.1 . . ?
N4 C81 C88 108.8(4) . . ?
N4 C81 C82 122.8(5) . . ?
C88 C81 C82 128.3(5) . . ?
N7 C72 C79 110.3(4) . . ?
N7 C72 C73 122.5(4) . . ?
C79 C72 C73 127.3(5) . . ?
C67 C66 C65 116.1(5) . . ?
C67 C66 C70 118.6(5) . . ?
C65 C66 C70 125.4(5) . . ?
O1 C1 C6 124.2(4) . . ?
O1 C1 C2 118.0(5) . . ?
C2 C1 C6 117.7(5) . . ?
C107 C102 C101 117.9(5) . . ?
C103 C102 C101 124.3(5) . . ?
C103 C102 C107 117.8(5) . . ?
C89 C88 C81 104.6(5) . . ?
C89 C88 H88 127.7 . . ?
C81 C88 H88 127.7 . . ?
C83 C82 C81 120.4(5) . . ?
C83 C82 C84 118.7(5) . . ?
C84 C82 C81 120.9(5) . . ?
C63 C64 H64 118.6 . . ?
C65 C64 C63 122.9(5) . . ?
C65 C64 H64 118.6 . . ?
C56 C55 C59 119.3(5) . . ?
C56 C55 C54 116.7(5) . . ?
C54 C55 C59 123.9(5) . . ?
C43 C44 H44 120.0 . . ?
C43 C44 C45 120.1(6) . . ?
C45 C44 H44 120.0 . . ?
C22 C23 H23 118.6 . . ?
C24 C23 C22 122.8(5) . . ?
C24 C23 H23 118.6 . . ?
O11 C96 C91 115.1(5) . . ?
O11 C96 C95 120.9(4) . . ?
C95 C96 C91 124.0(5) . . ?
C16 C15 C14 118.4(5) . . ?
C20 C15 C14 122.0(5) . . ?
C20 C15 C16 119.6(5) . . ?
O8 C68 C69 116.7(5) . . ?
O9 C68 O8 114.4(5) . . ?
O9 C68 C69 128.9(6) . . ?
C107 C106 C110 117.8(6) . . ?
C107 C106 C105 116.7(5) . . ?
C105 C106 C110 125.5(5) . . ?
C25 C28 C30 119.3(5) . . ?
C27 C28 C25 118.4(5) . . ?
C27 C28 C30 122.3(5) . . ?
C66 C65 H65 119.0 . . ?
C64 C65 C66 122.0(5) . . ?
C64 C65 H65 119.0 . . ?
C82 C83 H83 119.4 . . ?
C87 C83 C82 121.1(6) . . ?
C87 C83 H83 119.4 . . ?
C116 C115 C114 120.0(5) . . ?
C116 C115 C117 119.1(5) . . ?
C117 C115 C114 120.9(5) . . ?
C66 C70 C71 119.3(5) . . ?
C69 C70 C66 119.4(5) . . ?
C69 C70 C71 121.3(5) . . ?
C52 C53 H53 118.7 . . ?
C54 C53 C52 122.6(5) . . ?
C54 C53 H53 118.7 . . ?
C93 C94 H94 119.1 . . ?
C93 C94 C95 121.8(5) . . ?
C95 C94 H94 119.1 . . ?
O13 C103 C102 124.7(4) . . ?
O13 C103 C104 116.8(5) . . ?
C102 C103 C104 118.5(5) . . ?
C35 C36 H36 119.6 . . ?
C37 C36 C35 120.7(5) . . ?
C37 C36 H36 119.6 . . ?
C25 C24 H24 119.1 . . ?
C23 C24 C25 121.8(5) . . ?
C23 C24 H24 119.1 . . ?
C92 C93 H93 119.3 . . ?
C94 C93 C92 121.4(5) . . ?
C94 C93 H93 119.3 . . ?
C82 C84 H84 119.9 . . ?
C85 C84 C82 120.3(6) . . ?
C85 C84 H84 119.9 . . ?
C28 C27 H27 117.9 . . ?
C28 C27 C29 124.3(5) . . ?
C29 C27 H27 117.9 . . ?
C96 C95 C94 117.0(5) . . ?
C96 C95 C97 119.4(6) . . ?
C94 C95 C97 123.5(5) . . ?
C70 C71 H71A 109.5 . . ?
C70 C71 H71B 109.5 . . ?
C70 C71 H71C 109.5 . . ?
H71A C71 H71B 109.5 . . ?
H71A C71 H71C 109.5 . . ?
H71B C71 H71C 109.5 . . ?
C55 C59 C60 120.7(5) . . ?
C58 C59 C55 118.2(5) . . ?
C58 C59 C60 121.1(5) . . ?
C43 C42 H42 119.5 . . ?
C47 C42 C43 121.0(6) . . ?
C47 C42 H42 119.5 . . ?
O5 C29 O4 115.3(5) . . ?
O5 C29 C27 129.0(5) . . ?
C27 C29 O4 115.7(5) . . ?
C44 C45 H45 120.3 . . ?
C46 C45 C44 119.5(6) . . ?
C46 C45 H45 120.3 . . ?
C68 C69 H69 118.7 . . ?
C70 C69 C68 122.6(5) . . ?
C70 C69 H69 118.7 . . ?
C40 C39 H39 120.0 . . ?
C38 C39 C40 119.9(5) . . ?
C38 C39 H39 120.0 . . ?
C55 C54 H54 119.3 . . ?
C53 C54 C55 121.5(6) . . ?
C53 C54 H54 119.3 . . ?
C15 C16 H16 120.0 . . ?
C17 C16 C15 120.0(6) . . ?
C17 C16 H16 120.0 . . ?
C42 C47 H47 120.0 . . ?
C46 C47 C42 120.1(6) . . ?
C46 C47 H47 120.0 . . ?
O14 C108 C109 116.1(6) . . ?
O15 C108 O14 115.8(5) . . ?
O15 C108 C109 128.0(6) . . ?
O2 C5 C6 115.8(5) . . ?
O2 C5 C4 120.0(5) . . ?
C4 C5 C6 124.1(6) . . ?
C1 C2 H2 119.4 . . ?
C3 C2 C1 121.1(6) . . ?
C3 C2 H2 119.4 . . ?
C15 C20 H20 120.2 . . ?
C19 C20 C15 119.6(6) . . ?
C19 C20 H20 120.2 . . ?
C74 C73 C72 120.1(6) . . ?
C74 C73 C78 120.1(5) . . ?
C78 C73 C72 119.8(5) . . ?
C59 C58 H58 118.4 . . ?
C59 C58 C57 123.1(5) . . ?
C57 C58 H58 118.4 . . ?
C83 C87 H87 120.7 . . ?
C83 C87 C86 118.7(6) . . ?
C86 C87 H87 120.7 . . ?
C115 C116 H116 119.5 . . ?
C118 C116 C115 121.0(6) . . ?
C118 C116 H116 119.5 . . ?
C39 C38 H38 119.8 . . ?
C39 C38 C37 120.3(6) . . ?
C37 C38 H38 119.9 . . ?
C84 C85 H85 120.2 . . ?
C86 C85 C84 119.6(7) . . ?
C86 C85 H85 120.2 . . ?
C5 C4 C3 115.6(6) . . ?
C5 C4 C7 119.7(6) . . ?
C3 C4 C7 124.6(6) . . ?
O17 C57 O16 113.3(6) . . ?
O17 C57 C58 128.8(6) . . ?
C58 C57 O16 117.9(5) . . ?
C106 C110 C111 119.0(6) . . ?
C109 C110 C106 119.1(5) . . ?
C109 C110 C111 121.9(6) . . ?
C2 C3 C4 123.5(6) . . ?
C2 C3 H3 118.3 . . ?
C4 C3 H3 118.3 . . ?
C95 C97 C100 119.1(6) . . ?
C98 C97 C95 118.6(6) . . ?
C98 C97 C100 122.2(5) . . ?
C45 C46 H46 119.7 . . ?
C47 C46 C45 120.7(6) . . ?
C47 C46 H46 119.7 . . ?
C28 C30 H30A 109.5 . . ?
C28 C30 H30B 109.5 . . ?
C28 C30 H30C 109.5 . . ?
H30A C30 H30B 109.5 . . ?
H30A C30 H30C 109.5 . . ?
H30B C30 H30C 109.5 . . ?
C108 C109 H109 118.3 . . ?
C110 C109 C108 123.4(6) . . ?
C110 C109 H109 118.3 . . ?
O2 C9 C8 116.3(7) . . ?
O3 C9 O2 114.3(7) . . ?
O3 C9 C8 129.3(7) . . ?
C106 C105 H105 118.9 . . ?
C104 C105 C106 122.3(5) . . ?
C104 C105 H105 118.9 . . ?
C97 C98 H98 118.4 . . ?
C97 C98 C99 123.1(5) . . ?
C99 C98 H98 118.4 . . ?
C87 C86 H86 119.2 . . ?
C85 C86 C87 121.6(6) . . ?
C85 C86 H86 119.2 . . ?
C9 C8 H8 118.3 . . ?
C7 C8 C9 123.5(7) . . ?
C7 C8 H8 118.3 . . ?
C20 C19 H19 119.7 . . ?
C18 C19 C20 120.5(6) . . ?
C18 C19 H19 119.7 . . ?
C59 C60 H60A 109.5 . . ?
C59 C60 H60B 109.5 . . ?
C59 C60 H60C 109.5 . . ?
H60A C60 H60B 109.5 . . ?
H60A C60 H60C 109.5 . . ?
H60B C60 H60C 109.5 . . ?
C36 C37 H37 119.8 . . ?
C38 C37 C36 120.4(5) . . ?
C38 C37 H37 119.8 . . ?
O11 C99 C98 116.4(6) . . ?
O10 C99 O11 115.0(6) . . ?
O10 C99 C98 128.6(5) . . ?
C115 C117 H117 119.9 . . ?
C115 C117 C119 120.2(7) . . ?
C119 C117 H117 119.9 . . ?
C97 C100 H10A 109.5 . . ?
C97 C100 H10B 109.5 . . ?
C97 C100 H10C 109.5 . . ?
H10A C100 H10B 109.5 . . ?
H10A C100 H10C 109.5 . . ?
H10B C100 H10C 109.5 . . ?
C103 C104 H104 119.2 . . ?
C105 C104 C103 121.5(6) . . ?
C105 C104 H104 119.3 . . ?
C16 C17 H17 120.4 . . ?
C18 C17 C16 119.1(6) . . ?
C18 C17 H17 120.4 . . ?
C19 C18 C17 121.1(6) . . ?
C19 C18 H18 119.5 . . ?
C17 C18 H18 119.5 . . ?
C110 C111 H11A 109.5 . . ?
C110 C111 H11B 109.5 . . ?
C110 C111 H11C 109.5 . . ?
H11A C111 H11B 109.5 . . ?
H11A C111 H11C 109.5 . . ?
H11B C111 H11C 109.5 . . ?
C4 C7 C10 120.7(8) . . ?
C8 C7 C4 118.7(7) . . ?
C8 C7 C10 120.5(7) . . ?
C73 C74 H74 121.2 . . ?
C73 C74 C75 117.7(7) . . ?
C75 C74 H74 121.2 . . ?
C116 C118 H118 120.0 . . ?
C116 C118 C120 120.1(7) . . ?
C120 C118 H118 119.9 . . ?
C73 C78 H78 120.2 . . ?
C77 C78 C73 119.6(7) . . ?
C77 C78 H78 120.2 . . ?
C118 C120 H120 119.9 . . ?
C119 C120 C118 120.3(7) . . ?
C119 C120 H120 119.8 . . ?
C7 C10 H10D 109.5 . . ?
C7 C10 H10E 109.5 . . ?
C7 C10 H10F 109.5 . . ?
H10D C10 H10E 109.5 . . ?
H10D C10 H10F 109.5 . . ?
H10E C10 H10F 109.5 . . ?
C117 C119 H119 120.4 . . ?
C120 C119 C117 119.2(7) . . ?
C120 C119 H119 120.4 . . ?
C74 C75 H75 119.4 . . ?
C76 C75 C74 121.2(8) . . ?
C76 C75 H75 119.4 . . ?
C78 C77 H77 118.8 . . ?
C76 C77 C78 122.4(9) . . ?
C76 C77 H77 118.8 . . ?
C75 C76 H76 120.5 . . ?
C77 C76 C75 119.1(7) . . ?
C77 C76 H76 120.4 . . ?
S1 C050 H05A 109.7 . . ?
S1 C050 H05B 109.8 . . ?
S1 C050 H05C 109.0 . . ?
H05A C050 H05B 109.5 . . ?
H05A C050 H05C 109.5 . . ?
H05B C050 H05C 109.5 . . ?
H0A C0 H0B 86.7 . . ?
H0A C0 H0C 86.8 . . ?
H0B C0 H0C 86.6 . . ?
S1A C0 H0A 127.3 . . ?
S1A C0 H0B 127.7 . . ?
S1A C0 H0C 127.7 . . ?
O20 S1A C0 107.1(4) . . ?
O20 S1A C04K 105.4(3) . . ?
C0 S1A C04K 100.9(5) . . ?
S1 C04K H04A 109.9 . . ?
S1 C04K H04B 108.8 . . ?
S1 C04K H04C 109.8 . . ?
H04A C04K H04B 109.6 . . ?
H04A C04K H04C 109.1 . . ?
H04B C04K H04C 109.6 . . ?
C121 O19 Zn2 123.5(3) . . ?
O19 C121 H12A 109.5 . . ?
O19 C121 H12B 109.5 . . ?
O19 C121 H12C 109.5 . . ?
H12A C121 H12B 109.5 . . ?
H12A C121 H12C 109.5 . . ?
H12B C121 H12C 109.5 . . ?

loop_
_geom_bond_atom_site_label_1
_geom_bond_atom_site_label_2
_geom_bond_distance
_geom_bond_site_symmetry_2
_geom_bond_publ_flag
Zn1 O1 1.932(4) . ?
Zn1 N18 1.979(4) . ?
Zn1 N12 1.973(4) . ?
Zn1 N13 2.010(4) . ?
Zn2 O6 1.986(4) . ?
Zn2 N1 2.027(4) . ?
Zn2 N4 2.025(4) . ?
Zn2 N16 2.124(4) . ?
Zn2 O19 2.253(4) . ?
Zn6 O7 1.938(3) . ?
Zn6 N17 1.985(4) . ?
Zn6 N9 2.001(4) . ?
Zn6 N11 1.983(4) . ?
Zn3 N2 1.989(4) . ?
Zn3 N6 2.074(4) . ?
Zn3 O13 1.944(3) . ?
Zn3 N3 2.009(4) . ?
Zn5 O18 1.960(4) . ?
Zn5 N8 2.023(4) . ?
Zn5 N10 2.126(4) . ?
Zn5 N15 2.012(4) . ?
Zn5 O20 2.363(4) . ?
Zn4 O12 1.945(3) . ?
Zn4 N5 2.087(4) . ?
Zn4 N14 2.007(4) . ?
Zn4 N7 1.983(4) . ?
S1 O20 1.522(13) . ?
S1 C050 1.33(4) . ?
S1 C04K 1.836(15) . ?
O7 C63 1.288(6) . ?
O1 C1 1.294(6) . ?
O12 C92 1.288(6) . ?
O6 C22 1.283(6) . ?
O8 C67 1.378(6) . ?
O8 C68 1.387(6) . ?
N17 N18 1.382(5) . ?
N17 C34 1.359(6) . ?
O18 C52 1.293(6) . ?
O4 C26 1.376(6) . ?
O4 C29 1.409(6) . ?
N18 C32 1.348(6) . ?
O14 C107 1.363(6) . ?
O14 C108 1.401(6) . ?
N1 N2 1.380(5) . ?
N1 C12 1.338(6) . ?
N2 C14 1.344(6) . ?
N8 N7 1.382(5) . ?
N8 C80 1.350(6) . ?
N6 C101 1.302(6) . ?
N6 C112 1.424(6) . ?
N9 C80 1.415(6) . ?
N9 C61 1.290(6) . ?
O2 C5 1.367(6) . ?
O2 C9 1.404(7) . ?
O16 C56 1.373(6) . ?
O16 C57 1.412(7) . ?
N5 C89 1.428(6) . ?
N5 C90 1.298(6) . ?
O11 C96 1.365(6) . ?
O11 C99 1.400(6) . ?
N12 N11 1.392(5) . ?
N12 C41 1.344(6) . ?
O13 C103 1.299(6) . ?
N13 C12 1.435(6) . ?
N13 C11 1.294(6) . ?
N3 N4 1.379(5) . ?
N3 C89 1.349(6) . ?
N10 C50 1.304(6) . ?
N10 C49 1.436(6) . ?
N4 C81 1.341(6) . ?
N11 C49 1.326(6) . ?
N14 N15 1.379(5) . ?
N14 C112 1.355(6) . ?
N15 C114 1.342(6) . ?
O5 C29 1.208(6) . ?
N7 C72 1.338(6) . ?
N16 C31 1.301(6) . ?
N16 C32 1.426(6) . ?
O20 S1A 1.520(4) . ?
O9 C68 1.214(6) . ?
O15 C108 1.190(7) . ?
C12 C13 1.364(6) . ?
C31 H31 0.9500 . ?
C31 C21 1.444(7) . ?
C34 C33 1.390(7) . ?
C34 C35 1.470(7) . ?
C21 C22 1.433(6) . ?
C21 C26 1.413(7) . ?
C32 C33 1.356(7) . ?
C80 C79 1.379(7) . ?
C61 H61 0.9500 . ?
C61 C62 1.446(6) . ?
C101 H101 0.9500 . ?
C101 C102 1.443(7) . ?
C33 H33 0.9500 . ?
C92 C91 1.423(7) . ?
C92 C93 1.430(7) . ?
C62 C67 1.410(7) . ?
C62 C63 1.427(7) . ?
O10 C99 1.220(8) . ?
C11 H11 0.9500 . ?
C11 C6 1.440(7) . ?
C41 C48 1.384(7) . ?
C41 C43 1.478(7) . ?
C50 H50 0.9500 . ?
C50 C51 1.413(7) . ?
C35 C40 1.385(7) . ?
C35 C36 1.398(7) . ?
C22 C23 1.421(7) . ?
C114 C113 1.399(7) . ?
C114 C115 1.477(7) . ?
C67 C66 1.382(7) . ?
C51 C52 1.445(7) . ?
C51 C56 1.418(7) . ?
C14 C13 1.400(7) . ?
C14 C15 1.486(7) . ?
O3 C9 1.221(9) . ?
C49 C48 1.365(7) . ?
C89 C88 1.374(7) . ?
C90 H90 0.9500 . ?
C90 C91 1.424(7) . ?
C26 C25 1.370(7) . ?
C107 C102 1.423(7) . ?
C107 C106 1.389(7) . ?
C91 C96 1.400(6) . ?
C40 H40 0.9500 . ?
C40 C39 1.403(7) . ?
C52 C53 1.416(7) . ?
C13 H13 0.9500 . ?
C112 C113 1.371(7) . ?
C113 H113 0.9500 . ?
C48 H48 0.9500 . ?
O17 C57 1.222(7) . ?
C25 C28 1.456(7) . ?
C25 C24 1.412(7) . ?
C63 C64 1.428(6) . ?
C56 C55 1.375(7) . ?
C43 C44 1.389(7) . ?
C43 C42 1.399(7) . ?
C6 C1 1.446(7) . ?
C6 C5 1.404(7) . ?
C79 H79 0.9500 . ?
C79 C72 1.387(7) . ?
C81 C88 1.412(7) . ?
C81 C82 1.463(7) . ?
C72 C73 1.495(7) . ?
C66 C65 1.414(7) . ?
C66 C70 1.442(7) . ?
C1 C2 1.429(7) . ?
C102 C103 1.397(7) . ?
C88 H88 0.9500 . ?
C82 C83 1.380(8) . ?
C82 C84 1.396(7) . ?
C64 H64 0.9500 . ?
C64 C65 1.341(7) . ?
C55 C59 1.441(7) . ?
C55 C54 1.412(7) . ?
C44 H44 0.9500 . ?
C44 C45 1.394(8) . ?
C23 H23 0.9500 . ?
C23 C24 1.345(7) . ?
C96 C95 1.380(7) . ?
C15 C16 1.406(8) . ?
C15 C20 1.394(7) . ?
C68 C69 1.432(8) . ?
C106 C110 1.450(8) . ?
C106 C105 1.398(8) . ?
C28 C27 1.348(8) . ?
C28 C30 1.500(7) . ?
C65 H65 0.9500 . ?
C83 H83 0.9500 . ?
C83 C87 1.379(8) . ?
C115 C116 1.376(8) . ?
C115 C117 1.381(8) . ?
C70 C71 1.508(7) . ?
C70 C69 1.339(8) . ?
C53 H53 0.9500 . ?
C53 C54 1.366(7) . ?
C94 H94 0.9500 . ?
C94 C93 1.355(7) . ?
C94 C95 1.404(8) . ?
C103 C104 1.427(7) . ?
C36 H36 0.9500 . ?
C36 C37 1.379(7) . ?
C24 H24 0.9500 . ?
C93 H93 0.9500 . ?
C84 H84 0.9500 . ?
C84 C85 1.391(8) . ?
C27 H27 0.9500 . ?
C27 C29 1.406(8) . ?
C95 C97 1.439(7) . ?
C71 H71A 0.9800 . ?
C71 H71B 0.9800 . ?
C71 H71C 0.9800 . ?
C59 C58 1.350(8) . ?
C59 C60 1.494(8) . ?
C42 H42 0.9500 . ?
C42 C47 1.367(8) . ?
C45 H45 0.9500 . ?
C45 C46 1.386(8) . ?
C69 H69 0.9500 . ?
C39 H39 0.9500 . ?
C39 C38 1.368(8) . ?
C54 H54 0.9500 . ?
C16 H16 0.9500 . ?
C16 C17 1.405(8) . ?
C47 H47 0.9500 . ?
C47 C46 1.365(8) . ?
C108 C109 1.412(8) . ?
C5 C4 1.403(8) . ?
C2 H2 0.9500 . ?
C2 C3 1.353(8) . ?
C20 H20 0.9500 . ?
C20 C19 1.392(8) . ?
C73 C74 1.379(8) . ?
C73 C78 1.394(8) . ?
C58 H58 0.9500 . ?
C58 C57 1.402(9) . ?
C87 H87 0.9500 . ?
C87 C86 1.391(9) . ?
C116 H116 0.9500 . ?
C116 C118 1.368(8) . ?
C38 H38 0.9500 . ?
C38 C37 1.369(8) . ?
C85 H85 0.9500 . ?
C85 C86 1.348(9) . ?
C4 C3 1.415(9) . ?
C4 C7 1.427(9) . ?
C110 C109 1.348(9) . ?
C110 C111 1.516(8) . ?
C3 H3 0.9500 . ?
C97 C98 1.334(8) . ?
C97 C100 1.516(8) . ?
C46 H46 0.9500 . ?
C30 H30A 0.9800 . ?
C30 H30B 0.9800 . ?
C30 H30C 0.9800 . ?
C109 H109 0.9500 . ?
C9 C8 1.441(11) . ?
C105 H105 0.9500 . ?
C105 C104 1.344(8) . ?
C98 H98 0.9500 . ?
C98 C99 1.434(9) . ?
C86 H86 0.9500 . ?
C8 H8 0.9500 . ?
C8 C7 1.320(10) . ?
C19 H19 0.9500 . ?
C19 C18 1.376(9) . ?
C60 H60A 0.9800 . ?
C60 H60B 0.9800 . ?
C60 H60C 0.9800 . ?
C37 H37 0.9500 . ?
C117 H117 0.9500 . ?
C117 C119 1.400(8) . ?
C100 H10A 0.9800 . ?
C100 H10B 0.9800 . ?
C100 H10C 0.9800 . ?
C104 H104 0.9500 . ?
C17 H17 0.9500 . ?
C17 C18 1.382(9) . ?
C18 H18 0.9500 . ?
C111 H11A 0.9800 . ?
C111 H11B 0.9800 . ?
C111 H11C 0.9800 . ?
C7 C10 1.494(10) . ?
C74 H74 0.9500 . ?
C74 C75 1.394(9) . ?
C118 H118 0.9500 . ?
C118 C120 1.377(10) . ?
C78 H78 0.9500 . ?
C78 C77 1.358(8) . ?
C120 H120 0.9500 . ?
C120 C119 1.374(10) . ?
C10 H10D 0.9800 . ?
C10 H10E 0.9800 . ?
C10 H10F 0.9800 . ?
C119 H119 0.9500 . ?
C75 H75 0.9500 . ?
C75 C76 1.392(12) . ?
C77 H77 0.9500 . ?
C77 C76 1.321(12) . ?
C76 H76 0.9500 . ?
C050 H05A 0.9800 . ?
C050 H05B 0.9800 . ?
C050 H05C 0.9800 . ?
C0 H0A 1.1904 . ?
C0 H0B 1.1947 . ?
C0 H0C 1.1949 . ?
C0 S1A 1.734(11) . ?
S1A C04K 1.785(7) . ?
C04K H04A 0.9803 . ?
C04K H04B 0.9801 . ?
C04K H04C 0.9800 . ?
O19 C121 1.538(6) . ?
C121 H12A 0.9800 . ?
C121 H12B 0.9800 . ?
C121 H12C 0.9800 . ?

loop_
_geom_torsion_atom_site_label_1
_geom_torsion_atom_site_label_2
_geom_torsion_atom_site_label_3
_geom_torsion_atom_site_label_4
_geom_torsion
_geom_torsion_site_symmetry_1
_geom_torsion_site_symmetry_2
_geom_torsion_site_symmetry_3
_geom_torsion_site_symmetry_4
_geom_torsion_publ_flag
Zn1 O1 C1 C6 10.3(7) . . . . ?
Zn1 O1 C1 C2 -170.3(4) . . . . ?
Zn1 N18 C32 N16 -14.8(6) . . . . ?
Zn1 N18 C32 C33 164.6(3) . . . . ?
Zn1 N12 N11 Zn6 33.9(4) . . . . ?
Zn1 N12 N11 C49 -166.7(3) . . . . ?
Zn1 N12 C41 C48 163.3(4) . . . . ?
Zn1 N12 C41 C43 -16.4(7) . . . . ?
Zn1 N13 C12 N1 -70.1(5) . . . . ?
Zn1 N13 C12 C13 100.9(5) . . . . ?
Zn1 N13 C11 C6 3.6(7) . . . . ?
Zn2 O6 C22 C21 4.0(8) . . . . ?
Zn2 O6 C22 C23 -177.2(4) . . . . ?
Zn2 N1 N2 Zn3 33.9(4) . . . . ?
Zn2 N1 N2 C14 -154.2(3) . . . . ?
Zn2 N1 C12 N13 -35.0(6) . . . . ?
Zn2 N1 C12 C13 152.4(4) . . . . ?
Zn2 N4 C81 C88 174.3(4) . . . . ?
Zn2 N4 C81 C82 -5.6(7) . . . . ?
Zn2 N16 C31 C21 2.3(7) . . . . ?
Zn2 N16 C32 N18 -81.0(5) . . . . ?
Zn2 N16 C32 C33 99.7(5) . . . . ?
Zn6 O7 C63 C62 5.5(7) . . . . ?
Zn6 O7 C63 C64 -175.3(4) . . . . ?
Zn6 N17 N18 Zn1 31.9(4) . . . . ?
Zn6 N17 N18 C32 -165.4(3) . . . . ?
Zn6 N17 C34 C33 160.0(3) . . . . ?
Zn6 N17 C34 C35 -21.1(7) . . . . ?
Zn6 N9 C80 N8 -71.3(5) . . . . ?
Zn6 N9 C80 C79 102.1(6) . . . . ?
Zn6 N9 C61 C62 6.0(7) . . . . ?
Zn6 N11 C49 N10 -22.0(6) . . . . ?
Zn6 N11 C49 C48 158.9(3) . . . . ?
Zn3 N2 C14 C13 168.6(4) . . . . ?
Zn3 N2 C14 C15 -9.1(8) . . . . ?
Zn3 N6 C101 C102 1.9(7) . . . . ?
Zn3 N6 C112 N14 -80.2(5) . . . . ?
Zn3 N6 C112 C113 97.7(5) . . . . ?
Zn3 O13 C103 C102 12.6(9) . . . . ?
Zn3 O13 C103 C104 -167.1(4) . . . . ?
Zn3 N3 N4 Zn2 28.8(4) . . . . ?
Zn3 N3 N4 C81 -155.4(3) . . . . ?
Zn3 N3 C89 N5 -28.2(6) . . . . ?
Zn3 N3 C89 C88 153.5(3) . . . . ?
Zn5 O18 C52 C51 14.0(8) . . . . ?
Zn5 O18 C52 C53 -165.6(4) . . . . ?
Zn5 N8 N7 Zn4 33.5(4) . . . . ?
Zn5 N8 N7 C72 -156.8(3) . . . . ?
Zn5 N8 C80 N9 -31.5(7) . . . . ?
Zn5 N8 C80 C79 153.9(4) . . . . ?
Zn5 N10 C50 C51 -1.2(8) . . . . ?
Zn5 N10 C49 N11 -76.0(5) . . . . ?
Zn5 N10 C49 C48 102.9(5) . . . . ?
Zn5 N15 C114 C113 172.0(4) . . . . ?
Zn5 N15 C114 C115 -11.2(8) . . . . ?
Zn5 O20 S1A C0 -50.7(6) . . . . ?
Zn5 O20 S1A C04K 56.2(5) . . . . ?
Zn4 O12 C92 C91 0.7(8) . . . . ?
Zn4 O12 C92 C93 -178.4(4) . . . . ?
Zn4 N5 C89 N3 -73.3(5) . . . . ?
Zn4 N5 C89 C88 104.7(5) . . . . ?
Zn4 N5 C90 C91 4.0(8) . . . . ?
Zn4 N14 N15 Zn5 26.8(4) . . . . ?
Zn4 N14 N15 C114 -158.8(3) . . . . ?
Zn4 N14 C112 N6 -23.4(6) . . . . ?
Zn4 N14 C112 C113 158.4(3) . . . . ?
Zn4 N7 C72 C79 167.4(4) . . . . ?
Zn4 N7 C72 C73 -12.5(8) . . . . ?
O7 C63 C64 C65 178.8(5) . . . . ?
O1 C1 C2 C3 179.0(5) . . . . ?
O12 C92 C91 C90 0.1(9) . . . . ?
O12 C92 C91 C96 -177.8(5) . . . . ?
O12 C92 C93 C94 178.9(5) . . . . ?
O6 C22 C23 C24 178.5(5) . . . . ?
O8 C67 C66 C65 -178.8(5) . . . . ?
O8 C67 C66 C70 0.0(8) . . . . ?
O8 C68 C69 C70 0.7(8) . . . . ?
N17 N18 C32 N16 -177.9(4) . . . . ?
N17 N18 C32 C33 1.6(5) . . . . ?
N17 C34 C33 C32 1.0(5) . . . . ?
N17 C34 C35 C40 -19.2(7) . . . . ?
N17 C34 C35 C36 161.5(5) . . . . ?
O18 C52 C53 C54 177.8(5) . . . . ?
O4 C26 C25 C28 -1.3(8) . . . . ?
O4 C26 C25 C24 179.2(5) . . . . ?
N18 N17 C34 C33 0.0(5) . . . . ?
N18 N17 C34 C35 178.8(4) . . . . ?
N18 C32 C33 C34 -1.6(5) . . . . ?
O14 C107 C102 C101 1.7(7) . . . . ?
O14 C107 C102 C103 -178.8(5) . . . . ?
O14 C107 C106 C110 -0.6(8) . . . . ?
O14 C107 C106 C105 178.2(5) . . . . ?
O14 C108 C109 C110 -0.8(10) . . . . ?
N1 N2 C14 C13 -0.2(5) . . . . ?
N1 N2 C14 C15 -177.9(4) . . . . ?
N1 C12 C13 C14 -0.5(6) . . . . ?
N2 N1 C12 N13 173.0(4) . . . . ?
N2 N1 C12 C13 0.4(5) . . . . ?
N2 C14 C13 C12 0.4(5) . . . . ?
N2 C14 C15 C16 153.3(5) . . . . ?
N2 C14 C15 C20 -25.7(8) . . . . ?
N8 N7 C72 C79 1.0(6) . . . . ?
N8 N7 C72 C73 -178.9(5) . . . . ?
N8 C80 C79 C72 1.2(6) . . . . ?
N6 C101 C102 C107 171.7(5) . . . . ?
N6 C101 C102 C103 -7.7(9) . . . . ?
N6 C112 C113 C114 -178.4(5) . . . . ?
N9 C80 C79 C72 -172.6(5) . . . . ?
N9 C61 C62 C67 171.1(5) . . . . ?
N9 C61 C62 C63 -10.4(8) . . . . ?
O2 C5 C4 C3 -179.3(5) . . . . ?
O2 C5 C4 C7 4.5(8) . . . . ?
O2 C9 C8 C7 -1.9(11) . . . . ?
O16 C56 C55 C59 0.4(8) . . . . ?
O16 C56 C55 C54 -178.9(5) . . . . ?
N5 C89 C88 C81 -178.7(5) . . . . ?
N5 C90 C91 C92 -2.8(9) . . . . ?
N5 C90 C91 C96 175.1(5) . . . . ?
O11 C96 C95 C94 178.8(5) . . . . ?
O11 C96 C95 C97 2.0(9) . . . . ?
N12 N11 C49 N10 178.9(4) . . . . ?
N12 N11 C49 C48 -0.2(5) . . . . ?
N12 C41 C48 C49 -0.3(5) . . . . ?
N12 C41 C43 C44 -27.0(7) . . . . ?
N12 C41 C43 C42 153.6(5) . . . . ?
O13 C103 C104 C105 178.6(6) . . . . ?
N13 C12 C13 C14 -172.0(5) . . . . ?
N13 C11 C6 C1 -9.3(8) . . . . ?
N13 C11 C6 C5 171.4(5) . . . . ?
N3 N4 C81 C88 -0.3(5) . . . . ?
N3 N4 C81 C82 179.9(4) . . . . ?
N3 C89 C88 C81 -0.6(5) . . . . ?
N10 C50 C51 C52 -10.3(8) . . . . ?
N10 C50 C51 C56 171.2(5) . . . . ?
N10 C49 C48 C41 -178.7(5) . . . . ?
N4 N3 C89 N5 178.7(4) . . . . ?
N4 N3 C89 C88 0.4(5) . . . . ?
N4 C81 C88 C89 0.5(5) . . . . ?
N4 C81 C82 C83 154.1(5) . . . . ?
N4 C81 C82 C84 -24.7(7) . . . . ?
N11 N12 C41 C48 0.2(5) . . . . ?
N11 N12 C41 C43 -179.5(4) . . . . ?
N11 C49 C48 C41 0.3(6) . . . . ?
N14 N15 C114 C113 -0.4(5) . . . . ?
N14 N15 C114 C115 176.4(4) . . . . ?
N14 C112 C113 C114 -0.4(5) . . . . ?
N15 N14 C112 N6 178.4(4) . . . . ?
N15 N14 C112 C113 0.2(5) . . . . ?
N15 C114 C113 C112 0.5(5) . . . . ?
N15 C114 C115 C116 156.8(5) . . . . ?
N15 C114 C115 C117 -25.5(8) . . . . ?
N7 N8 C80 N9 174.0(4) . . . . ?
N7 N8 C80 C79 -0.6(6) . . . . ?
N7 C72 C73 C74 -35.5(8) . . . . ?
N7 C72 C73 C78 145.0(6) . . . . ?
N16 C31 C21 C22 -5.8(8) . . . . ?
N16 C31 C21 C26 174.7(5) . . . . ?
N16 C32 C33 C34 177.8(4) . . . . ?
O9 C68 C69 C70 -178.7(6) . . . . ?
O15 C108 C109 C110 -179.3(7) . . . . ?
C12 N1 N2 Zn3 -172.0(3) . . . . ?
C12 N1 N2 C14 -0.1(5) . . . . ?
C12 N13 C11 C6 178.5(4) . . . . ?
C31 N16 C32 N18 104.1(5) . . . . ?
C31 N16 C32 C33 -75.2(6) . . . . ?
C31 C21 C22 O6 2.7(8) . . . . ?
C31 C21 C22 C23 -176.1(5) . . . . ?
C31 C21 C26 O4 -2.8(6) . . . . ?
C31 C21 C26 C25 178.3(5) . . . . ?
C34 N17 N18 Zn1 -163.6(3) . . . . ?
C34 N17 N18 C32 -0.9(5) . . . . ?
C34 C35 C40 C39 -180.0(5) . . . . ?
C34 C35 C36 C37 179.3(5) . . . . ?
C21 C22 C23 C24 -2.7(8) . . . . ?
C21 C26 C25 C28 177.5(5) . . . . ?
C21 C26 C25 C24 -2.0(8) . . . . ?
C32 N16 C31 C21 176.7(4) . . . . ?
C80 N8 N7 Zn4 -169.9(3) . . . . ?
C80 N8 N7 C72 -0.2(5) . . . . ?
C80 N9 C61 C62 174.8(4) . . . . ?
C80 C79 C72 N7 -1.3(6) . . . . ?
C80 C79 C72 C73 178.6(5) . . . . ?
C61 N9 C80 N8 119.2(5) . . . . ?
C61 N9 C80 C79 -67.4(7) . . . . ?
C61 C62 C67 O8 -5.0(7) . . . . ?
C61 C62 C67 C66 175.9(5) . . . . ?
C61 C62 C63 O7 4.1(8) . . . . ?
C61 C62 C63 C64 -175.1(5) . . . . ?
C101 N6 C112 N14 102.7(5) . . . . ?
C101 N6 C112 C113 -79.4(7) . . . . ?
C101 C102 C103 O13 0.4(9) . . . . ?
C101 C102 C103 C104 -179.9(6) . . . . ?
C33 C34 C35 C40 159.4(5) . . . . ?
C33 C34 C35 C36 -19.9(8) . . . . ?
C92 C91 C96 O11 179.5(5) . . . . ?
C92 C91 C96 C95 -0.8(8) . . . . ?
C62 C67 C66 C65 0.3(8) . . . . ?
C62 C67 C66 C70 179.0(5) . . . . ?
C62 C63 C64 C65 -2.0(8) . . . . ?
C11 N13 C12 N1 114.6(5) . . . . ?
C11 N13 C12 C13 -74.3(7) . . . . ?
C11 C6 C1 O1 2.0(8) . . . . ?
C11 C6 C1 C2 -177.5(5) . . . . ?
C11 C6 C5 O2 -3.0(7) . . . . ?
C11 C6 C5 C4 178.9(5) . . . . ?
C41 N12 N11 Zn6 -159.5(3) . . . . ?
C41 N12 N11 C49 0.0(5) . . . . ?
C41 C43 C44 C45 178.1(5) . . . . ?
C41 C43 C42 C47 -178.8(5) . . . . ?
C50 N10 C49 N11 103.8(5) . . . . ?
C50 N10 C49 C48 -77.4(7) . . . . ?
C50 C51 C52 O18 4.4(8) . . . . ?
C50 C51 C52 C53 -175.9(5) . . . . ?
C50 C51 C56 O16 -4.0(7) . . . . ?
C50 C51 C56 C55 176.5(5) . . . . ?
C35 C34 C33 C32 -177.8(4) . . . . ?
C35 C40 C39 C38 0.0(9) . . . . ?
C35 C36 C37 C38 1.4(9) . . . . ?
C22 C21 C26 O4 177.8(4) . . . . ?
C22 C21 C26 C25 -1.1(8) . . . . ?
C22 C23 C24 C25 -0.4(9) . . . . ?
C114 C115 C116 C118 179.8(6) . . . . ?
C114 C115 C117 C119 179.8(6) . . . . ?
C67 O8 C68 O9 176.9(5) . . . . ?
C67 O8 C68 C69 -2.6(7) . . . . ?
C67 C62 C63 O7 -177.4(5) . . . . ?
C67 C62 C63 C64 3.4(7) . . . . ?
C67 C66 C65 C64 1.4(8) . . . . ?
C67 C66 C70 C71 179.2(5) . . . . ?
C67 C66 C70 C69 -1.8(8) . . . . ?
C51 C52 C53 C54 -1.8(9) . . . . ?
C51 C56 C55 C59 179.8(5) . . . . ?
C51 C56 C55 C54 0.5(8) . . . . ?
C14 C15 C16 C17 -177.2(5) . . . . ?
C14 C15 C20 C19 175.9(5) . . . . ?
O3 C9 C8 C7 -179.6(8) . . . . ?
C49 N10 C50 C51 179.0(5) . . . . ?
C89 N5 C90 C91 176.8(5) . . . . ?
C89 N3 N4 Zn2 -175.9(3) . . . . ?
C89 N3 N4 C81 -0.1(5) . . . . ?
C90 N5 C89 N3 113.6(5) . . . . ?
C90 N5 C89 C88 -68.4(7) . . . . ?
C90 C91 C96 O11 1.5(7) . . . . ?
C90 C91 C96 C95 -178.7(5) . . . . ?
C26 O4 C29 O5 -179.5(5) . . . . ?
C26 O4 C29 C27 -0.9(8) . . . . ?
C26 C21 C22 O6 -177.8(5) . . . . ?
C26 C21 C22 C23 3.4(7) . . . . ?
C26 C25 C28 C27 0.4(8) . . . . ?
C26 C25 C28 C30 -178.2(5) . . . . ?
C26 C25 C24 C23 2.8(8) . . . . ?
C107 O14 C108 O15 179.6(5) . . . . ?
C107 O14 C108 C109 0.9(8) . . . . ?
C107 C102 C103 O13 -179.1(5) . . . . ?
C107 C102 C103 C104 0.6(8) . . . . ?
C107 C106 C110 C109 0.7(9) . . . . ?
C107 C106 C110 C111 179.2(6) . . . . ?
C107 C106 C105 C104 0.7(10) . . . . ?
C91 C92 C93 C94 -0.2(9) . . . . ?
C91 C96 C95 C94 -0.9(9) . . . . ?
C91 C96 C95 C97 -177.7(6) . . . . ?
C40 C35 C36 C37 0.0(8) . . . . ?
C40 C39 C38 C37 1.4(10) . . . . ?
C52 C51 C56 O16 177.4(4) . . . . ?
C52 C51 C56 C55 -2.1(8) . . . . ?
C52 C53 C54 C55 0.3(9) . . . . ?
C13 C14 C15 C16 -23.8(8) . . . . ?
C13 C14 C15 C20 157.1(6) . . . . ?
C112 N6 C101 C102 178.9(5) . . . . ?
C112 N14 N15 Zn5 -174.3(3) . . . . ?
C112 N14 N15 C114 0.1(5) . . . . ?
C113 C114 C115 C116 -26.9(8) . . . . ?
C113 C114 C115 C117 150.8(6) . . . . ?
C48 C41 C43 C44 153.4(5) . . . . ?
C48 C41 C43 C42 -26.0(8) . . . . ?
C25 C28 C27 C29 0.2(9) . . . . ?
C63 C62 C67 O8 176.3(4) . . . . ?
C63 C62 C67 C66 -2.7(8) . . . . ?
C63 C64 C65 C66 -0.5(9) . . . . ?
C56 O16 C57 O17 179.9(6) . . . . ?
C56 O16 C57 C58 -0.8(9) . . . . ?
C56 C51 C52 O18 -177.0(5) . . . . ?
C56 C51 C52 C53 2.6(7) . . . . ?
C56 C55 C59 C58 -0.4(8) . . . . ?
C56 C55 C59 C60 179.8(5) . . . . ?
C56 C55 C54 C53 0.4(8) . . . . ?
C43 C41 C48 C49 179.4(5) . . . . ?
C43 C44 C45 C46 0.9(8) . . . . ?
C43 C42 C47 C46 0.6(9) . . . . ?
C6 C1 C2 C3 -1.6(8) . . . . ?
C6 C5 C4 C3 -1.2(8) . . . . ?
C6 C5 C4 C7 -177.5(6) . . . . ?
C79 C72 C73 C74 144.7(6) . . . . ?
C79 C72 C73 C78 -34.9(9) . . . . ?
C81 C82 C83 C87 -177.2(5) . . . . ?
C81 C82 C84 C85 176.7(4) . . . . ?
C72 C73 C74 C75 179.6(6) . . . . ?
C72 C73 C78 C77 -179.6(6) . . . . ?
C66 C70 C69 C68 1.4(9) . . . . ?
C1 C6 C5 O2 177.7(4) . . . . ?
C1 C6 C5 C4 -0.5(8) . . . . ?
C1 C2 C3 C4 -0.2(9) . . . . ?
C102 C107 C106 C110 180.0(5) . . . . ?
C102 C107 C106 C105 -1.2(8) . . . . ?
C102 C103 C104 C105 -1.1(10) . . . . ?
C88 C81 C82 C83 -25.8(7) . . . . ?
C88 C81 C82 C84 155.4(5) . . . . ?
C82 C81 C88 C89 -179.6(5) . . . . ?
C82 C83 C87 C86 0.7(8) . . . . ?
C82 C84 C85 C86 0.3(8) . . . . ?
C55 C59 C58 C57 -0.2(9) . . . . ?
C44 C43 C42 C47 1.8(8) . . . . ?
C44 C45 C46 C47 1.5(9) . . . . ?
C96 O11 C99 O10 179.7(6) . . . . ?
C96 O11 C99 C98 -1.1(9) . . . . ?
C96 C95 C97 C98 -2.1(9) . . . . ?
C96 C95 C97 C100 175.5(6) . . . . ?
C15 C14 C13 C12 177.9(5) . . . . ?
C15 C16 C17 C18 1.3(10) . . . . ?
C15 C20 C19 C18 1.1(10) . . . . ?
C68 O8 C67 C62 -176.8(4) . . . . ?
C68 O8 C67 C66 2.3(7) . . . . ?
C106 C107 C102 C101 -178.9(5) . . . . ?
C106 C107 C102 C103 0.6(8) . . . . ?
C106 C110 C109 C108 0.1(10) . . . . ?
C106 C105 C104 C103 0.5(11) . . . . ?
C28 C25 C24 C23 -176.7(6) . . . . ?
C28 C27 C29 O4 0.0(9) . . . . ?
C28 C27 C29 O5 178.4(6) . . . . ?
C65 C66 C70 C71 -2.2(8) . . . . ?
C65 C66 C70 C69 176.8(6) . . . . ?
C83 C82 C84 C85 -2.2(7) . . . . ?
C83 C87 C86 C85 -2.7(9) . . . . ?
C115 C114 C113 C112 -176.2(5) . . . . ?
C115 C116 C118 C120 -1.9(11) . . . . ?
C115 C117 C119 C120 2.9(12) . . . . ?
C70 C66 C65 C64 -177.2(6) . . . . ?
C94 C95 C97 C98 -178.7(6) . . . . ?
C94 C95 C97 C100 -1.1(10) . . . . ?
C36 C35 C40 C39 -0.7(8) . . . . ?
C24 C25 C28 C27 179.9(6) . . . . ?
C24 C25 C28 C30 1.3(9) . . . . ?
C93 C92 C91 C90 179.2(5) . . . . ?
C93 C92 C91 C96 1.4(8) . . . . ?
C93 C94 C95 C96 2.1(9) . . . . ?
C93 C94 C95 C97 178.8(6) . . . . ?
C84 C82 C83 C87 1.7(7) . . . . ?
C84 C85 C86 C87 2.2(9) . . . . ?
C95 C94 C93 C92 -1.5(9) . . . . ?
C95 C97 C98 C99 0.7(11) . . . . ?
C71 C70 C69 C68 -179.6(5) . . . . ?
C59 C55 C54 C53 -178.8(6) . . . . ?
C59 C58 C57 O16 0.8(10) . . . . ?
C59 C58 C57 O17 179.9(7) . . . . ?
C42 C43 C44 C45 -2.5(8) . . . . ?
C42 C47 C46 C45 -2.3(10) . . . . ?
C29 O4 C26 C21 -177.4(4) . . . . ?
C29 O4 C26 C25 1.6(7) . . . . ?
C39 C38 C37 C36 -2.1(10) . . . . ?
C54 C55 C59 C58 178.8(6) . . . . ?
C54 C55 C59 C60 -0.9(9) . . . . ?
C16 C15 C20 C19 -3.1(9) . . . . ?
C16 C17 C18 C19 -3.3(11) . . . . ?
C108 O14 C107 C102 179.2(5) . . . . ?
C108 O14 C107 C106 -0.2(8) . . . . ?
C5 O2 C9 O3 178.3(5) . . . . ?
C5 O2 C9 C8 0.2(8) . . . . ?
C5 C6 C1 O1 -178.7(5) . . . . ?
C5 C6 C1 C2 1.9(7) . . . . ?
C5 C4 C3 C2 1.6(9) . . . . ?
C5 C4 C7 C8 -6.0(10) . . . . ?
C5 C4 C7 C10 178.0(6) . . . . ?
C20 C15 C16 C17 1.9(9) . . . . ?
C20 C19 C18 C17 2.1(11) . . . . ?
C73 C74 C75 C76 0.1(12) . . . . ?
C73 C78 C77 C76 -0.1(13) . . . . ?
C116 C115 C117 C119 -2.5(10) . . . . ?
C116 C118 C120 C119 2.3(13) . . . . ?
C57 O16 C56 C51 -179.2(5) . . . . ?
C57 O16 C56 C55 0.3(8) . . . . ?
C110 C106 C105 C104 179.4(6) . . . . ?
C3 C4 C7 C8 178.2(7) . . . . ?
C3 C4 C7 C10 2.1(10) . . . . ?
C97 C98 C99 O11 0.9(11) . . . . ?
C97 C98 C99 O10 -180.0(8) . . . . ?
C30 C28 C27 C29 178.8(6) . . . . ?
C9 O2 C5 C6 -179.9(5) . . . . ?
C9 O2 C5 C4 -1.6(8) . . . . ?
C9 C8 C7 C4 4.8(12) . . . . ?
C9 C8 C7 C10 -179.2(7) . . . . ?
C105 C106 C110 C109 -178.0(7) . . . . ?
C105 C106 C110 C111 0.6(10) . . . . ?
C60 C59 C58 C57 179.5(6) . . . . ?
C99 O11 C96 C91 179.3(5) . . . . ?
C99 O11 C96 C95 -0.4(8) . . . . ?
C117 C115 C116 C118 2.0(9) . . . . ?
C100 C97 C98 C99 -176.8(7) . . . . ?
C111 C110 C109 C108 -178.5(6) . . . . ?
C7 C4 C3 C2 177.6(6) . . . . ?
C74 C73 C78 C77 0.9(10) . . . . ?
C74 C75 C76 C77 0.7(15) . . . . ?
C118 C120 C119 C117 -2.8(14) . . . . ?
C78 C73 C74 C75 -0.9(10) . . . . ?
C78 C77 C76 C75 -0.7(15) . . . . ?
C050 S1 O20 Zn5 -26(4) . . . . ?
C04K S1 O20 Zn5 99.4(8) . . . . ?

loop_
_smtbx_masks_void_nr
_smtbx_masks_void_average_x
_smtbx_masks_void_average_y
_smtbx_masks_void_average_z
_smtbx_masks_void_volume
_smtbx_masks_void_count_electrons
_smtbx_masks_void_content
1 0.000 0.141 -0.089 2246.4 548.7 '2 2.5'
2 0.275 0.658 0.258 24.0 0.0 ?
3 0.725 0.342 0.742 24.0 0.0 ?
